data_7111289
loop_
_publ_author_name
'Burnham, Paul M.'
'Cook, Michael J.'
'Gerrard, Lee A.'
'Heeney, Martin J.'
'Hughes, David L.'

_publ_section_title
;
 Structural characterisation of a red phthalocyanine
;
_journal_issue 16
_journal_name_full 'Chemical Communications'
_journal_page_first 2064
_journal_paper_doi 10.1039/b304173p
_journal_year 2003
_chemical_formula_moiety 'C80 H112 N8 Pb S8'
_chemical_formula_structural '[Pb octa(hexyl-S)-phthalocyanine]'
_chemical_formula_sum 'C80 H112 N8 Pb S8'
_chemical_formula_weight 1649.45
_chemical_name_systematic
;
?
;
_space_group_IT_number 2
_symmetry_cell_setting triclinic
_symmetry_Int_Tables_number 2
_symmetry_space_group_name_Hall '-P 1'
_symmetry_space_group_name_H-M 'P -1'
_atom_sites_solution_hydrogens geom
_atom_sites_solution_primary direct
_atom_sites_solution_secondary difmap
_audit_creation_method SHELXL-97
_cell_angle_alpha 93.41(3)
_cell_angle_beta 91.73(1)
_cell_angle_gamma 90.84(1)
_cell_formula_units_Z 4
_cell_length_a 11.252(1)
_cell_length_b 22.306(8)
_cell_length_c 31.546(6)
_cell_measurement_temperature 140(1)
_cell_volume 7899(3)
_computing_cell_refinement 'DENZO/CELL (Otwinowski and Minor, 1985)'
_computing_data_collection 'MSC R-Axis-II control software, 1994'
_computing_data_reduction 'DENZO, SCALEPACK (Otwinowski and Minor, 1985)'
_computing_molecular_graphics 'ORTEP (Johnson, 1971)'
_computing_publication_material 'SHELXL (Sheldrick, 1997)'
_computing_structure_refinement 'SHELXL (Sheldrick, 1997)'
_computing_structure_solution 'XS (Sheldrick, 1997)'
_diffrn_ambient_temperature 140(1)
_diffrn_measured_fraction_theta_full 0.563
_diffrn_measured_fraction_theta_max 0.563
_diffrn_measurement_device 'Rigaku R-Axis-IIc'
_diffrn_measurement_method 'image-plate oscillation photos'
_diffrn_radiation_monochromator graphite
_diffrn_radiation_source 'rotating anode'
_diffrn_radiation_type Mo-K\a
_diffrn_radiation_wavelength 0.71073
_diffrn_reflns_av_R_equivalents 0.0726
_diffrn_reflns_av_sigmaI/netI 0.1310
_diffrn_reflns_limit_h_max 12
_diffrn_reflns_limit_h_min -12
_diffrn_reflns_limit_k_max 25
_diffrn_reflns_limit_k_min -25
_diffrn_reflns_limit_l_max 37
_diffrn_reflns_limit_l_min -37
_diffrn_reflns_number 24489
_diffrn_reflns_theta_full 25.47
_diffrn_reflns_theta_max 25.47
_diffrn_reflns_theta_min 1.81
_diffrn_standards_decay_% 0
_exptl_absorpt_coefficient_mu 2.395
_exptl_absorpt_correction_type 'not applied'
_exptl_crystal_colour 'shiny, black'
_exptl_crystal_density_diffrn 1.387
_exptl_crystal_density_method 'not measured'
_exptl_crystal_description needle-prisms
_exptl_crystal_F_000 3432
_exptl_crystal_size_max 0.4
_exptl_crystal_size_mid 0.06
_exptl_crystal_size_min 0.03
_refine_diff_density_max 0.747
_refine_diff_density_min -1.320
_refine_diff_density_rms 0.105
_refine_ls_extinction_method none
_refine_ls_goodness_of_fit_ref 0.946
_refine_ls_hydrogen_treatment mixed
_refine_ls_matrix_type fullcycle
_refine_ls_number_parameters 1721
_refine_ls_number_reflns 16497
_refine_ls_number_restraints 0
_refine_ls_restrained_S_all 0.946
_refine_ls_R_factor_all 0.1104
_refine_ls_R_factor_gt 0.0546
_refine_ls_shift/su_max 0.081
_refine_ls_shift/su_mean 0.005
_refine_ls_structure_factor_coef Fsqd
_refine_ls_weighting_details 'calc w=1/[\s^2^(Fo^2^)+(0.0648P)^2^+0.0000P] where P=(Fo^2^+2Fc^2^)/3'
_refine_ls_weighting_scheme calc
_refine_ls_wR_factor_gt 0.1245
_refine_ls_wR_factor_ref 0.1448
_reflns_number_gt 9571
_reflns_number_total 16497
_reflns_threshold_expression I>2sigma(I)
_cod_data_source_file b304173psup1.cif
_cod_data_source_block paulb1a
_cod_original_sg_symbol_H-M P-1
_cod_database_code 7111289

loop_
_symmetry_equiv_pos_as_xyz
'x, y, z'
'-x, -y, -z'

loop_
_atom_site_label
_atom_site_type_symbol
_atom_site_fract_x
_atom_site_fract_y
_atom_site_fract_z
_atom_site_U_iso_or_equiv
_atom_site_adp_type
_atom_site_occupancy
_atom_site_symmetry_multiplicity
_atom_site_calc_flag
_atom_site_refinement_flags
Pb1_1 Pb 0.43167(3) 0.52010(2) 0.583870(13) 0.03350(14) Uani 1 1 d .
N1_1 N 0.2342(6) 0.5379(5) 0.6087(3) 0.037(3) Uani 1 1 d .
C2_1 C 0.1611(7) 0.5721(5) 0.5860(3) 0.027(2) Uiso 1 1 d .
C3_1 C 0.0969(8) 0.6131(6) 0.6152(4) 0.039(3) Uani 1 1 d .
C4_1 C 0.0168(8) 0.6609(6) 0.6085(3) 0.034(3) Uani 1 1 d .
C5_1 C -0.0230(8) 0.6907(6) 0.6453(4) 0.038(3) Uani 1 1 d .
H5_1 H -0.0712 0.7238 0.6423 0.046 Uiso 1 1 calc R
C6_1 C 0.0041(7) 0.6744(6) 0.6856(4) 0.043(4) Uani 1 1 d .
H6_1 H -0.0280 0.6961 0.7085 0.052 Uiso 1 1 calc R
C7_1 C 0.0797(9) 0.6255(6) 0.6938(4) 0.040(3) Uani 1 1 d .
C8_1 C 0.1294(7) 0.5967(5) 0.6564(4) 0.031(3) Uani 1 1 d .
C9_1 C 0.2191(8) 0.5511(5) 0.6519(4) 0.032(3) Uani 1 1 d .
N10_1 N 0.2693(7) 0.5240(4) 0.6853(3) 0.030(2) Uani 1 1 d .
N11_1 N 0.4029(6) 0.4599(4) 0.6445(2) 0.028(2) Uani 1 1 d .
C12_1 C 0.3529(8) 0.4816(6) 0.6817(3) 0.034(3) Uani 1 1 d .
C13_1 C 0.4054(8) 0.4504(5) 0.7176(3) 0.033(3) Uani 1 1 d .
C14_1 C 0.3850(10) 0.4556(6) 0.7611(3) 0.046(4) Uani 1 1 d .
C15_1 C 0.4535(10) 0.4173(6) 0.7855(4) 0.054(4) Uani 1 1 d .
H15_1 H 0.4444 0.4198 0.8148 0.065 Uiso 1 1 calc R
C16_1 C 0.5329(9) 0.3766(6) 0.7693(3) 0.043(3) Uani 1 1 d .
H16_1 H 0.5709 0.3509 0.7873 0.051 Uiso 1 1 calc R
C17_1 C 0.5580(8) 0.3730(6) 0.7251(4) 0.040(3) Uani 1 1 d .
C18_1 C 0.4892(8) 0.4103(6) 0.6999(3) 0.034(3) Uiso 1 1 d .
C19_1 C 0.4863(7) 0.4186(5) 0.6544(3) 0.022(3) Uani 1 1 d .
N20_1 N 0.5594(6) 0.3884(4) 0.6273(3) 0.030(2) Uani 1 1 d .
N21_1 N 0.4610(6) 0.4176(4) 0.5618(2) 0.028(2) Uani 1 1 d .
C22_1 C 0.5468(8) 0.3880(5) 0.5850(3) 0.027(3) Uani 1 1 d .
C23_1 C 0.6232(8) 0.3526(6) 0.5551(3) 0.034(3) Uani 1 1 d .
C24_1 C 0.7267(7) 0.3189(5) 0.5616(4) 0.033(3) Uani 1 1 d .
C25_1 C 0.7764(8) 0.2921(5) 0.5255(3) 0.038(3) Uani 1 1 d .
H25_1 H 0.8480 0.2721 0.5282 0.046 Uiso 1 1 calc R
C26_1 C 0.7214(9) 0.2943(5) 0.4850(3) 0.039(3) Uani 1 1 d .
H26_1 H 0.7538 0.2729 0.4621 0.047 Uiso 1 1 calc R
C27_1 C 0.6189(8) 0.3280(5) 0.4785(3) 0.035(3) Uani 1 1 d .
C28_1 C 0.5711(7) 0.3586(5) 0.5147(3) 0.025(3) Uani 1 1 d .
C29_1 C 0.4732(8) 0.4001(5) 0.5194(3) 0.031(3) Uani 1 1 d .
N30_1 N 0.4050(6) 0.4180(4) 0.4871(3) 0.024(2) Uani 1 1 d .
N31_1 N 0.2913(6) 0.4940(4) 0.5265(2) 0.028(2) Uani 1 1 d .
C32_1 C 0.3171(7) 0.4605(5) 0.4916(3) 0.030(3) Uani 1 1 d .
C33_1 C 0.2400(7) 0.4757(5) 0.4557(3) 0.025(3) Uani 1 1 d .
C34_1 C 0.2240(8) 0.4538(5) 0.4124(3) 0.031(3) Uani 1 1 d .
C35_1 C 0.1334(8) 0.4768(5) 0.3888(4) 0.034(3) Uani 1 1 d .
H35_1 H 0.1182 0.4611 0.3612 0.041 Uiso 1 1 calc R
C36_1 C 0.0637(8) 0.5226(5) 0.4051(3) 0.038(3) Uani 1 1 d .
H36_1 H 0.0090 0.5396 0.3869 0.046 Uiso 1 1 calc R
C37_1 C 0.0713(7) 0.5446(6) 0.4474(3) 0.037(3) Uani 1 1 d .
C38_1 C 0.1632(7) 0.5210(5) 0.4718(3) 0.031(3) Uani 1 1 d .
C39_1 C 0.1962(8) 0.5310(6) 0.5172(3) 0.034(3) Uani 1 1 d .
N401_1 N 0.1453(6) 0.5709(4) 0.5441(3) 0.029(2) Uani 1 1 d .
S4_1 S -0.0320(2) 0.68115(16) 0.55845(10) 0.0443(9) Uani 1 1 d .
C41_1 C -0.1461(9) 0.7358(6) 0.5730(4) 0.048(4) Uani 1 1 d .
H41A_1 H -0.1963 0.7194 0.5941 0.058 Uiso 1 1 calc R
H41B_1 H -0.1078 0.7720 0.5857 0.058 Uiso 1 1 calc R
C42_1 C -0.2229(9) 0.7517(6) 0.5353(4) 0.048(4) Uani 1 1 d .
H42A_1 H -0.2597 0.7155 0.5218 0.058 Uiso 1 1 calc R
H42B_1 H -0.1741 0.7701 0.5146 0.058 Uiso 1 1 calc R
C43_1 C -0.3201(9) 0.7958(6) 0.5501(4) 0.048(4) Uani 1 1 d .
H43A_1 H -0.3629 0.7786 0.5728 0.058 Uiso 1 1 calc R
H43B_1 H -0.2823 0.8329 0.5615 0.058 Uiso 1 1 calc R
C44_1 C -0.4072(9) 0.8098(6) 0.5152(4) 0.053(4) Uani 1 1 d .
H44A_1 H -0.3656 0.8300 0.4935 0.064 Uiso 1 1 calc R
H44B_1 H -0.4407 0.7725 0.5023 0.064 Uiso 1 1 calc R
C45_1 C -0.5062(10) 0.8487(7) 0.5308(4) 0.067(5) Uani 1 1 d .
H45A_1 H -0.4726 0.8851 0.5450 0.080 Uiso 1 1 calc R
H45B_1 H -0.5504 0.8277 0.5514 0.080 Uiso 1 1 calc R
C46_1 C -0.5917(11) 0.8656(8) 0.4949(5) 0.105(7) Uani 1 1 d .
H46A_1 H -0.6512 0.8919 0.5063 0.158 Uiso 1 1 calc R
H46B_1 H -0.6292 0.8299 0.4819 0.158 Uiso 1 1 calc R
H46C_1 H -0.5482 0.8857 0.4741 0.158 Uiso 1 1 calc R
S7_1 S 0.1085(2) 0.59846(17) 0.74375(10) 0.0463(9) Uani 1 1 d .
C71_1 C 0.0096(9) 0.6416(6) 0.7779(4) 0.046(4) Uani 1 1 d .
H71A_1 H 0.0322 0.6838 0.7792 0.055 Uiso 1 1 calc R
H71B_1 H -0.0717 0.6374 0.7669 0.055 Uiso 1 1 calc R
C72_1 C 0.0197(9) 0.6176(6) 0.8217(4) 0.056(4) Uani 1 1 d .
H72A_1 H 0.1028 0.6183 0.8309 0.067 Uiso 1 1 calc R
H72B_1 H -0.0078 0.5761 0.8200 0.067 Uiso 1 1 calc R
C73_1 C -0.0509(9) 0.6528(6) 0.8546(3) 0.041(3) Uani 1 1 d .
H73A_1 H -0.1334 0.6542 0.8449 0.049 Uiso 1 1 calc R
H73B_1 H -0.0201 0.6937 0.8580 0.049 Uiso 1 1 calc R
C74_1 C -0.0435(9) 0.6240(6) 0.8973(4) 0.046(3) Uani 1 1 d .
H74A_1 H -0.0780 0.5838 0.8941 0.055 Uiso 1 1 calc R
H74B_1 H 0.0393 0.6206 0.9061 0.055 Uiso 1 1 calc R
C75_1 C -0.1084(10) 0.6603(6) 0.9316(4) 0.057(4) Uani 1 1 d .
H75A_1 H -0.0803 0.7017 0.9325 0.068 Uiso 1 1 calc R
H75B_1 H -0.1928 0.6598 0.9243 0.068 Uiso 1 1 calc R
C76_1 C -0.0896(10) 0.6359(6) 0.9750(4) 0.067(5) Uani 1 1 d .
H76A_1 H -0.1305 0.6605 0.9957 0.100 Uiso 1 1 calc R
H76B_1 H -0.0061 0.6363 0.9823 0.100 Uiso 1 1 calc R
H76C_1 H -0.1202 0.5955 0.9745 0.100 Uiso 1 1 calc R
S14_1 S 0.2816(3) 0.50538(19) 0.78292(10) 0.0638(12) Uani 1 1 d .
C141_1 C 0.2703(12) 0.4846(8) 0.8403(5) 0.093(6) Uani 1 1 d .
H14A_1 H 0.1944 0.4972 0.8512 0.111 Uiso 1 1 calc R
H14B_1 H 0.2751 0.4413 0.8417 0.111 Uiso 1 1 calc R
C142_1 C 0.3648(14) 0.5132(8) 0.8654(6) 0.103(6) Uani 1 1 d .
H14C_1 H 0.3580 0.5565 0.8654 0.123 Uiso 1 1 calc R
H14D_1 H 0.4410 0.5020 0.8540 0.123 Uiso 1 1 calc R
C143_1 C 0.3547(15) 0.4914(9) 0.9130(5) 0.124(8) Uani 1 1 d .
H14E_1 H 0.3342 0.4489 0.9115 0.149 Uiso 1 1 calc R
H14F_1 H 0.4317 0.4965 0.9275 0.149 Uiso 1 1 calc R
C144_1 C 0.2641(12) 0.5248(7) 0.9387(5) 0.075(5) Uani 1 1 d .
C145_1 C 0.258(2) 0.5032(13) 0.9825(9) 0.058(8) Uiso 0.55 1 d P
C645_1 C 0.310(3) 0.5127(17) 0.9898(11) 0.057(9) Uiso 0.45 1 d P
C146_1 C 0.186(2) 0.5401(13) 1.0124(8) 0.103(8) Uiso 0.70 1 d P
C646_1 C 0.271(6) 0.542(3) 1.022(2) 0.13(3) Uiso 0.30 1 d P
S17_1 S 0.6586(2) 0.32219(16) 0.70253(9) 0.0426(9) Uani 1 1 d .
C171_1 C 0.7251(8) 0.2883(5) 0.7475(3) 0.037(3) Uani 1 1 d .
H17A_1 H 0.7618 0.3190 0.7669 0.044 Uiso 1 1 calc R
H17B_1 H 0.6649 0.2672 0.7625 0.044 Uiso 1 1 calc R
C172_1 C 0.8189(8) 0.2442(5) 0.7312(3) 0.040(3) Uani 1 1 d .
H17C_1 H 0.8791 0.2661 0.7167 0.048 Uiso 1 1 calc R
H17D_1 H 0.7815 0.2151 0.7107 0.048 Uiso 1 1 calc R
C173_1 C 0.8791(9) 0.2109(6) 0.7671(3) 0.046(4) Uani 1 1 d .
H17E_1 H 0.9142 0.2401 0.7879 0.056 Uiso 1 1 calc R
H17F_1 H 0.8191 0.1882 0.7810 0.056 Uiso 1 1 calc R
C174_1 C 0.9749(8) 0.1684(5) 0.7516(3) 0.037(3) Uani 1 1 d .
H17G_1 H 0.9401 0.1406 0.7297 0.044 Uiso 1 1 calc R
H17H_1 H 1.0361 0.1916 0.7386 0.044 Uiso 1 1 calc R
C175_1 C 1.0327(9) 0.1327(6) 0.7856(3) 0.046(4) Uani 1 1 d .
H17I_1 H 0.9717 0.1092 0.7985 0.055 Uiso 1 1 calc R
H17J_1 H 1.0673 0.1605 0.8076 0.055 Uiso 1 1 calc R
C176_1 C 1.1289(9) 0.0907(6) 0.7697(4) 0.060(4) Uani 1 1 d .
H17K_1 H 1.1627 0.0704 0.7931 0.090 Uiso 1 1 calc R
H17L_1 H 1.1900 0.1135 0.7570 0.090 Uiso 1 1 calc R
H17M_1 H 1.0949 0.0617 0.7489 0.090 Uiso 1 1 calc R
S24_1 S 0.7935(2) 0.31724(16) 0.61283(9) 0.0392(9) Uani 1 1 d .
C241_1 C 0.9109(8) 0.2621(6) 0.6048(3) 0.044(4) Uani 1 1 d .
H24A_1 H 0.9542 0.2718 0.5799 0.053 Uiso 1 1 calc R
H24B_1 H 0.9662 0.2659 0.6290 0.053 Uiso 1 1 calc R
C242_1 C 0.8678(8) 0.1966(6) 0.5989(4) 0.039(3) Uani 1 1 d .
C243_1 C 0.9869(18) 0.1581(11) 0.5871(7) 0.038(6) Uiso 0.65 1 d P
C743_1 C 0.954(4) 0.146(2) 0.5880(13) 0.046(13) Uiso 0.35 1 d P
C244_1 C 1.0698(18) 0.1529(11) 0.6236(7) 0.049(6) Uiso 0.70 1 d P
C744_1 C 1.031(4) 0.143(3) 0.6267(16) 0.053(16) Uiso 0.30 1 d P
C245_1 C 1.1619(14) 0.1033(9) 0.6113(6) 0.104(7) Uani 1 1 d .
C246_1 C 1.2363(19) 0.0899(13) 0.6452(8) 0.091(8) Uiso 0.65 1 d P
C746_1 C 1.148(4) 0.055(2) 0.6207(15) 0.076(14) Uiso 0.35 1 d P
S27_1 S 0.5466(2) 0.33120(16) 0.42892(9) 0.0379(8) Uani 1 1 d .
C271_1 C 0.6396(9) 0.2904(6) 0.3922(3) 0.042(3) Uani 1 1 d .
H27A_1 H 0.7221 0.3028 0.3971 0.050 Uiso 1 1 calc R
H27B_1 H 0.6331 0.2476 0.3960 0.050 Uiso 1 1 calc R
C272_1 C 0.5990(9) 0.3035(6) 0.3476(3) 0.043(4) Uani 1 1 d .
H27C_1 H 0.6083 0.3462 0.3441 0.051 Uiso 1 1 calc R
H27D_1 H 0.5151 0.2932 0.3438 0.051 Uiso 1 1 calc R
C273_1 C 0.6675(9) 0.2691(6) 0.3135(3) 0.041(3) Uani 1 1 d .
H27E_1 H 0.7519 0.2757 0.3194 0.049 Uiso 1 1 calc R
H27F_1 H 0.6509 0.2265 0.3151 0.049 Uiso 1 1 calc R
C274_1 C 0.6381(8) 0.2866(6) 0.2689(3) 0.038(3) Uani 1 1 d .
H27G_1 H 0.6535 0.3293 0.2672 0.045 Uiso 1 1 calc R
H27H_1 H 0.5542 0.2790 0.2625 0.045 Uiso 1 1 calc R
C275_1 C 0.7106(9) 0.2521(6) 0.2364(3) 0.046(4) Uani 1 1 d .
H27I_1 H 0.6910 0.2096 0.2368 0.055 Uiso 1 1 calc R
H27J_1 H 0.7945 0.2574 0.2440 0.055 Uiso 1 1 calc R
C276_1 C 0.6877(10) 0.2727(6) 0.1916(4) 0.062(4) Uani 1 1 d .
H27K_1 H 0.7336 0.2491 0.1719 0.093 Uiso 1 1 calc R
H27L_1 H 0.7103 0.3143 0.1908 0.093 Uiso 1 1 calc R
H27M_1 H 0.6047 0.2678 0.1841 0.093 Uiso 1 1 calc R
S34_1 S 0.3126(2) 0.39311(16) 0.39189(9) 0.0386(9) Uani 1 1 d .
C341_1 C 0.2908(8) 0.3970(5) 0.3350(3) 0.032(3) Uani 1 1 d .
H34A_1 H 0.3262 0.3620 0.3210 0.038 Uiso 1 1 calc R
H34B_1 H 0.2062 0.3952 0.3281 0.038 Uiso 1 1 calc R
C342_1 C 0.3424(9) 0.4519(6) 0.3175(4) 0.045(4) Uani 1 1 d .
H34C_1 H 0.4279 0.4520 0.3223 0.054 Uiso 1 1 calc R
H34D_1 H 0.3120 0.4869 0.3331 0.054 Uiso 1 1 calc R
C343_1 C 0.3157(8) 0.4582(6) 0.2693(3) 0.038(3) Uani 1 1 d .
H34E_1 H 0.2302 0.4564 0.2643 0.045 Uiso 1 1 calc R
H34F_1 H 0.3435 0.4975 0.2619 0.045 Uiso 1 1 calc R
C344_1 C 0.3725(9) 0.4103(6) 0.2399(3) 0.046(4) Uani 1 1 d .
H34G_1 H 0.4573 0.4097 0.2463 0.055 Uiso 1 1 calc R
H34H_1 H 0.3395 0.3712 0.2453 0.055 Uiso 1 1 calc R
C345_1 C 0.3526(9) 0.4214(6) 0.1930(3) 0.049(4) Uani 1 1 d .
H34I_1 H 0.3842 0.4609 0.1879 0.059 Uiso 1 1 calc R
H34J_1 H 0.2677 0.4215 0.1867 0.059 Uiso 1 1 calc R
C346_1 C 0.4094(11) 0.3753(6) 0.1625(4) 0.074(5) Uani 1 1 d .
H34K_1 H 0.3942 0.3857 0.1338 0.110 Uiso 1 1 calc R
H34L_1 H 0.3762 0.3362 0.1663 0.110 Uiso 1 1 calc R
H34M_1 H 0.4937 0.3750 0.1682 0.110 Uiso 1 1 calc R
S37_1 S -0.0229(2) 0.60018(15) 0.46803(9) 0.0367(8) Uani 1 1 d .
C371_1 C -0.1142(8) 0.6162(6) 0.4219(3) 0.043(4) Uani 1 1 d .
H37A_1 H -0.0641 0.6266 0.3988 0.051 Uiso 1 1 calc R
H37B_1 H -0.1617 0.5810 0.4124 0.051 Uiso 1 1 calc R
C372_1 C -0.1950(8) 0.6682(5) 0.4337(3) 0.035(3) Uani 1 1 d .
H37C_1 H -0.1477 0.7010 0.4472 0.042 Uiso 1 1 calc R
H37D_1 H -0.2521 0.6555 0.4539 0.042 Uiso 1 1 calc R
C373_1 C -0.2611(8) 0.6900(6) 0.3947(3) 0.045(4) Uani 1 1 d .
H37E_1 H -0.3035 0.6562 0.3801 0.054 Uiso 1 1 calc R
H37F_1 H -0.2037 0.7049 0.3754 0.054 Uiso 1 1 calc R
C374_1 C -0.3500(8) 0.7398(6) 0.4055(3) 0.039(3) Uani 1 1 d .
H37G_1 H -0.4077 0.7246 0.4246 0.046 Uiso 1 1 calc R
H37H_1 H -0.3075 0.7732 0.4205 0.046 Uiso 1 1 calc R
C375_1 C -0.4158(9) 0.7626(6) 0.3671(4) 0.051(4) Uani 1 1 d .
H37I_1 H -0.4522 0.7287 0.3506 0.061 Uiso 1 1 calc R
H37J_1 H -0.3590 0.7815 0.3493 0.061 Uiso 1 1 calc R
C376_1 C -0.5130(9) 0.8082(6) 0.3791(4) 0.068(5) Uani 1 1 d .
H37K_1 H -0.5512 0.8213 0.3537 0.102 Uiso 1 1 calc R
H37L_1 H -0.4775 0.8423 0.3950 0.102 Uiso 1 1 calc R
H37M_1 H -0.5709 0.7896 0.3960 0.102 Uiso 1 1 calc R
Pb2_2 Pb 0.40610(3) 0.00474(2) 0.078092(13) 0.03312(14) Uani 1 1 d .
N1_2 N 0.2054(6) 0.0194(4) 0.0964(3) 0.029(2) Uani 1 1 d .
C2_2 C 0.1331(8) 0.0539(5) 0.0737(3) 0.029(3) Uani 1 1 d .
C3_2 C 0.0560(8) 0.0916(5) 0.1002(3) 0.029(3) Uani 1 1 d .
C4_2 C -0.0297(8) 0.1369(6) 0.0924(3) 0.038(3) Uani 1 1 d .
C5_2 C -0.0825(8) 0.1625(6) 0.1289(4) 0.045(4) Uani 1 1 d .
H5_2 H -0.1377 0.1926 0.1254 0.055 Uiso 1 1 calc R
C6_2 C -0.0580(8) 0.1462(6) 0.1683(4) 0.042(4) Uani 1 1 d .
H6_2 H -0.0966 0.1654 0.1908 0.051 Uiso 1 1 calc R
C7_2 C 0.0246(8) 0.1008(6) 0.1770(3) 0.036(3) Uani 1 1 d .
C8_2 C 0.0841(8) 0.0747(5) 0.1424(3) 0.033(3) Uani 1 1 d .
C9_2 C 0.1760(7) 0.0294(5) 0.1395(3) 0.030(3) Uani 1 1 d .
N10_2 N 0.2218(6) 0.0010(4) 0.1727(3) 0.030(2) Uani 1 1 d .
N11_2 N 0.3651(6) -0.0600(4) 0.1346(3) 0.030(2) Uani 1 1 d .
C12_2 C 0.3071(8) -0.0409(6) 0.1707(3) 0.035(3) Uani 1 1 d .
C13_2 C 0.3487(7) -0.0745(5) 0.2058(3) 0.028(3) Uani 1 1 d .
C14_2 C 0.3180(9) -0.0713(6) 0.2493(3) 0.037(3) Uani 1 1 d .
C15_2 C 0.3804(9) -0.1097(6) 0.2749(4) 0.043(3) Uani 1 1 d .
H15_2 H 0.3650 -0.1085 0.3037 0.052 Uiso 1 1 calc R
C16_2 C 0.4654(9) -0.1503(5) 0.2593(4) 0.042(3) Uani 1 1 d .
H16_2 H 0.5022 -0.1759 0.2777 0.050 Uiso 1 1 calc R
C17_2 C 0.4955(8) -0.1529(5) 0.2165(3) 0.033(3) Uani 1 1 d .
C18_2 C 0.4376(7) -0.1139(5) 0.1901(3) 0.029(3) Uani 1 1 d .
C19_2 C 0.4464(7) -0.1046(5) 0.1451(3) 0.026(3) Uani 1 1 d .
N20_2 N 0.5249(6) -0.1313(4) 0.1201(2) 0.027(2) Uani 1 1 d .
N21_2 N 0.4478(6) -0.0960(4) 0.0533(3) 0.026(2) Uani 1 1 d .
C22_2 C 0.5243(7) -0.1277(5) 0.0784(3) 0.033(3) Uani 1 1 d .
C23_2 C 0.6114(8) -0.1580(5) 0.0502(3) 0.032(3) Uani 1 1 d .
C24_2 C 0.7151(8) -0.1913(6) 0.0598(3) 0.034(3) Uani 1 1 d .
C25_2 C 0.7796(8) -0.2110(5) 0.0247(3) 0.031(3) Uani 1 1 d .
H25_2 H 0.8505 -0.2309 0.0292 0.038 Uiso 1 1 calc R
C26_2 C 0.7422(8) -0.2022(5) -0.0164(3) 0.034(3) Uani 1 1 d .
H26_2 H 0.7873 -0.2177 -0.0386 0.040 Uiso 1 1 calc R
C27_2 C 0.6401(8) -0.1711(5) -0.0260(3) 0.032(3) Uani 1 1 d .
C28_2 C 0.5775(8) -0.1466(5) 0.0088(3) 0.027(3) Uani 1 1 d .
C29_2 C 0.4716(7) -0.1073(5) 0.0111(3) 0.025(3) Uani 1 1 d .
N30_2 N 0.4172(6) -0.0842(4) -0.0230(2) 0.029(2) Uani 1 1 d .
N31_2 N 0.2860(6) -0.0172(4) 0.0150(2) 0.029(2) Uani 1 1 d .
C32_2 C 0.3291(8) -0.0460(5) -0.0207(3) 0.031(3) Uiso 1 1 d .
C33_2 C 0.2673(7) -0.0254(5) -0.0583(3) 0.029(3) Uani 1 1 d .
C34_2 C 0.2714(8) -0.0390(5) -0.1023(3) 0.032(3) Uani 1 1 d .
C35_2 C 0.1963(8) -0.0072(5) -0.1290(3) 0.034(3) Uani 1 1 d .
H35_2 H 0.2015 -0.0138 -0.1583 0.041 Uiso 1 1 calc R
C36_2 C 0.1148(8) 0.0336(5) -0.1132(4) 0.039(3) Uani 1 1 d .
H36_2 H 0.0667 0.0534 -0.1322 0.046 Uiso 1 1 calc R
C37_2 C 0.1029(8) 0.0458(5) -0.0693(3) 0.032(3) Uani 1 1 d .
C38_2 C 0.1821(7) 0.0160(5) -0.0420(3) 0.030(3) Uani 1 1 d .
C39_2 C 0.1942(7) 0.0201(5) 0.0041(3) 0.026(3) Uani 1 1 d .
N402_2 N 0.1321(6) 0.0557(4) 0.0304(3) 0.029(2) Uani 1 1 d .
S4_2 S -0.0651(2) 0.15526(17) 0.04073(10) 0.0495(10) Uani 1 1 d .
C41_2 C -0.2055(8) 0.1952(6) 0.0467(4) 0.047(4) Uani 1 1 d .
H41A_2 H -0.2502 0.1916 0.0198 0.057 Uiso 1 1 calc R
H41B_2 H -0.2523 0.1761 0.0676 0.057 Uiso 1 1 calc R
C42_2 C -0.1883(9) 0.2615(6) 0.0603(4) 0.055(4) Uani 1 1 d .
H42C_2 H -0.1486 0.2815 0.0380 0.066 Uiso 1 1 calc R
H42D_2 H -0.1374 0.2654 0.0857 0.066 Uiso 1 1 calc R
C43_2 C -0.3088(9) 0.2931(6) 0.0693(4) 0.052(4) Uani 1 1 d .
H43E_2 H -0.3504 0.2707 0.0900 0.063 Uiso 1 1 calc R
H43F_2 H -0.2914 0.3329 0.0823 0.063 Uiso 1 1 calc R
C44_2 C -0.3915(8) 0.2992(6) 0.0312(4) 0.049(4) Uani 1 1 d .
H44G_2 H -0.4112 0.2595 0.0184 0.059 Uiso 1 1 calc R
H44H_2 H -0.3507 0.3213 0.0103 0.059 Uiso 1 1 calc R
C45_2 C -0.5072(9) 0.3315(7) 0.0426(4) 0.063(5) Uani 1 1 d .
H45I_2 H -0.5551 0.3061 0.0594 0.076 Uiso 1 1 calc R
H45J_2 H -0.4880 0.3683 0.0596 0.076 Uiso 1 1 calc R
C46_2 C -0.5766(9) 0.3462(7) 0.0040(4) 0.078(5) Uani 1 1 d .
H46K_2 H -0.6475 0.3667 0.0121 0.117 Uiso 1 1 calc R
H46L_2 H -0.5976 0.3098 -0.0125 0.117 Uiso 1 1 calc R
H46M_2 H -0.5295 0.3716 -0.0127 0.117 Uiso 1 1 calc R
S7_2 S 0.0515(2) 0.07608(16) 0.22811(9) 0.0451(9) Uani 1 1 d .
C71_2 C -0.0471(8) 0.1215(6) 0.2615(3) 0.049(4) Uani 1 1 d .
H71A_2 H -0.0280 0.1639 0.2602 0.059 Uiso 1 1 calc R
H71B_2 H -0.1294 0.1146 0.2522 0.059 Uiso 1 1 calc R
C72_2 C -0.0269(9) 0.1018(6) 0.3065(3) 0.042(3) Uani 1 1 d .
H72C_2 H 0.0577 0.1038 0.3135 0.050 Uiso 1 1 calc R
H72D_2 H -0.0528 0.0602 0.3074 0.050 Uiso 1 1 calc R
C73_2 C -0.0922(8) 0.1399(6) 0.3402(3) 0.043(4) Uani 1 1 d .
H73E_2 H -0.0689 0.1817 0.3386 0.051 Uiso 1 1 calc R
H73F_2 H -0.1772 0.1365 0.3341 0.051 Uiso 1 1 calc R
C74_2 C -0.0663(9) 0.1209(6) 0.3849(3) 0.041(3) Uani 1 1 d .
H74G_2 H 0.0188 0.1236 0.3907 0.049 Uiso 1 1 calc R
H74H_2 H -0.0909 0.0793 0.3865 0.049 Uiso 1 1 calc R
C75_2 C -0.1289(9) 0.1591(6) 0.4189(3) 0.050(4) Uani 1 1 d .
H75I_2 H -0.2142 0.1531 0.4150 0.060 Uiso 1 1 calc R
H75J_2 H -0.1110 0.2012 0.4155 0.060 Uiso 1 1 calc R
C76_2 C -0.0909(11) 0.1433(7) 0.4646(4) 0.085(6) Uani 1 1 d .
H76K_2 H -0.1300 0.1694 0.4848 0.128 Uiso 1 1 calc R
H76L_2 H -0.0063 0.1484 0.4684 0.128 Uiso 1 1 calc R
H76M_2 H -0.1129 0.1024 0.4687 0.128 Uiso 1 1 calc R
S14_2 S 0.2098(2) -0.02190(17) 0.26840(10) 0.0512(10) Uani 1 1 d .
C141_2 C 0.1991(10) -0.0390(7) 0.3245(4) 0.055(4) Uani 1 1 d .
C142_2 C 0.274(3) -0.0061(16) 0.3530(10) 0.050(9) Uiso 0.50 1 d P
C642_2 C 0.313(2) -0.0023(16) 0.3520(9) 0.047(9) Uiso 0.50 1 d P
C143_2 C 0.3045(17) -0.0181(10) 0.3987(7) 0.058(6) Uiso 0.65 1 d P
C643_2 C 0.228(3) -0.023(2) 0.3987(12) 0.057(11) Uiso 0.35 1 d P
C144_2 C 0.1955(16) 0.0129(10) 0.4190(7) 0.064(6) Uiso 0.70 1 d P
C644_2 C 0.286(4) 0.011(2) 0.4354(15) 0.061(12) Uiso 0.30 1 d P
C145_2 C 0.193(2) -0.0015(14) 0.4684(9) 0.083(9) Uiso 0.65 1 d P
C645_2 C 0.250(5) 0.009(3) 0.4798(19) 0.093(18) Uiso 0.35 1 d P
C146_2 C 0.290(3) 0.0307(18) 0.5056(12) 0.133(13) Uiso 0.60 1 d P
C646_2 C 0.136(4) 0.032(3) 0.4875(18) 0.14(2) Uiso 0.40 1 d P
S17_2 S 0.6031(2) -0.20308(16) 0.19665(9) 0.0414(9) Uani 1 1 d .
C171_2 C 0.6573(9) -0.2385(5) 0.2432(3) 0.038(3) Uani 1 1 d .
H17A_2 H 0.6886 -0.2082 0.2641 0.046 Uiso 1 1 calc R
H17B_2 H 0.5925 -0.2597 0.2558 0.046 Uiso 1 1 calc R
C172_2 C 0.7552(8) -0.2827(5) 0.2312(3) 0.035(3) Uani 1 1 d .
H17C_2 H 0.8190 -0.2613 0.2183 0.043 Uiso 1 1 calc R
H17D_2 H 0.7232 -0.3128 0.2103 0.043 Uiso 1 1 calc R
C173_2 C 0.8064(8) -0.3144(5) 0.2696(3) 0.038(3) Uani 1 1 d .
H17E_2 H 0.8404 -0.2843 0.2901 0.046 Uiso 1 1 calc R
H17F_2 H 0.7419 -0.3345 0.2831 0.046 Uiso 1 1 calc R
C174_2 C 0.9014(9) -0.3603(5) 0.2584(4) 0.040(3) Uani 1 1 d .
H17G_2 H 0.8664 -0.3912 0.2387 0.047 Uiso 1 1 calc R
H17H_2 H 0.9643 -0.3405 0.2439 0.047 Uiso 1 1 calc R
C175_2 C 0.9551(9) -0.3898(6) 0.2959(4) 0.048(4) Uani 1 1 d .
H17I_2 H 0.8925 -0.4109 0.3097 0.058 Uiso 1 1 calc R
H17J_2 H 0.9867 -0.3586 0.3161 0.058 Uiso 1 1 calc R
C176_2 C 1.0549(9) -0.4343(6) 0.2855(4) 0.063(4) Uani 1 1 d .
H17K_2 H 1.0838 -0.4509 0.3112 0.095 Uiso 1 1 calc R
H17L_2 H 1.1188 -0.4136 0.2727 0.095 Uiso 1 1 calc R
H17M_2 H 1.0244 -0.4660 0.2661 0.095 Uiso 1 1 calc R
S24_2 S 0.7601(2) -0.20034(16) 0.11217(9) 0.0429(9) Uani 1 1 d .
C241_2 C 0.8770(9) -0.2560(6) 0.1082(4) 0.053(4) Uani 1 1 d .
H24A_2 H 0.9320 -0.2446 0.0869 0.063 Uiso 1 1 calc R
H24B_2 H 0.9207 -0.2556 0.1352 0.063 Uiso 1 1 calc R
C242_2 C 0.8311(9) -0.3201(6) 0.0966(4) 0.050(4) Uani 1 1 d .
H24C_2 H 0.7773 -0.3322 0.1181 0.060 Uiso 1 1 calc R
H24D_2 H 0.7867 -0.3208 0.0698 0.060 Uiso 1 1 calc R
C243_2 C 0.9322(10) -0.3650(6) 0.0931(4) 0.060(4) Uani 1 1 d .
H24E_2 H 0.8987 -0.4028 0.0811 0.071 Uiso 1 1 calc R
H24F_2 H 0.9873 -0.3506 0.0728 0.071 Uiso 1 1 calc R
C244_2 C 1.0016(10) -0.3775(6) 0.1319(4) 0.055(4) Uani 1 1 d .
H24G_2 H 0.9473 -0.3900 0.1532 0.067 Uiso 1 1 calc R
H24H_2 H 1.0411 -0.3407 0.1431 0.067 Uiso 1 1 calc R
C245_2 C 1.0947(12) -0.4259(7) 0.1251(5) 0.078(5) Uani 1 1 d .
C246_2 C 1.142(2) -0.4457(13) 0.1728(8) 0.062(7) Uiso 0.60 1 d P
C746_2 C 1.180(3) -0.439(2) 0.1585(13) 0.068(12) Uiso 0.40 1 d P
S27_2 S 0.5879(2) -0.15912(16) -0.07800(9) 0.0391(9) Uani 1 1 d .
C271_2 C 0.6931(8) -0.1951(6) -0.1142(3) 0.039(3) Uani 1 1 d .
H27A_2 H 0.7732 -0.1799 -0.1076 0.047 Uiso 1 1 calc R
H27B_2 H 0.6918 -0.2382 -0.1118 0.047 Uiso 1 1 calc R
C272_2 C 0.6540(9) -0.1799(6) -0.1586(3) 0.044(4) Uani 1 1 d .
H27C_2 H 0.5709 -0.1916 -0.1631 0.053 Uiso 1 1 calc R
H27D_2 H 0.6595 -0.1367 -0.1603 0.053 Uiso 1 1 calc R
C273_2 C 0.7238(9) -0.2092(6) -0.1944(3) 0.047(4) Uani 1 1 d .
H27E_2 H 0.8075 -0.1991 -0.1898 0.057 Uiso 1 1 calc R
H27F_2 H 0.7147 -0.2525 -0.1942 0.057 Uiso 1 1 calc R
C274_2 C 0.6819(9) -0.1889(6) -0.2368(3) 0.046(4) Uani 1 1 d .
H27G_2 H 0.6932 -0.1457 -0.2368 0.055 Uiso 1 1 calc R
H27H_2 H 0.5973 -0.1974 -0.2403 0.055 Uiso 1 1 calc R
C275_2 C 0.7440(10) -0.2177(7) -0.2748(4) 0.055(4) Uani 1 1 d .
H27I_2 H 0.8290 -0.2103 -0.2712 0.066 Uiso 1 1 calc R
H27J_2 H 0.7304 -0.2608 -0.2757 0.066 Uiso 1 1 calc R
C276_2 C 0.7023(9) -0.1946(6) -0.3163(4) 0.056(4) Uani 1 1 d .
H27K_2 H 0.7429 -0.2151 -0.3392 0.084 Uiso 1 1 calc R
H27L_2 H 0.7191 -0.1523 -0.3163 0.084 Uiso 1 1 calc R
H27M_2 H 0.6182 -0.2017 -0.3202 0.084 Uiso 1 1 calc R
S34_2 S 0.3663(2) -0.09494(16) -0.12278(9) 0.0383(9) Uani 1 1 d .
C341_2 C 0.3565(8) -0.0877(5) -0.1797(3) 0.034(3) Uani 1 1 d .
H34A_2 H 0.3914 -0.1228 -0.1937 0.041 Uiso 1 1 calc R
H34B_2 H 0.2731 -0.0874 -0.1886 0.041 Uiso 1 1 calc R
C342_2 C 0.4166(8) -0.0323(6) -0.1950(3) 0.039(3) Uani 1 1 d .
H34C_2 H 0.5020 -0.0373 -0.1927 0.047 Uiso 1 1 calc R
H34D_2 H 0.3967 0.0019 -0.1763 0.047 Uiso 1 1 calc R
C343_2 C 0.3840(8) -0.0182(6) -0.2404(3) 0.043(4) Uani 1 1 d .
H34E_2 H 0.4168 0.0210 -0.2455 0.051 Uiso 1 1 calc R
H34F_2 H 0.2982 -0.0159 -0.2432 0.051 Uiso 1 1 calc R
C344_2 C 0.4272(9) -0.0636(6) -0.2749(3) 0.044(4) Uani 1 1 d .
H34G_2 H 0.5132 -0.0659 -0.2728 0.053 Uiso 1 1 calc R
H34H_2 H 0.3944 -0.1031 -0.2703 0.053 Uiso 1 1 calc R
C345_2 C 0.3904(10) -0.0462(6) -0.3189(3) 0.047(4) Uani 1 1 d .
H34I_2 H 0.4237 -0.0068 -0.3232 0.056 Uiso 1 1 calc R
H34J_2 H 0.3045 -0.0433 -0.3206 0.056 Uiso 1 1 calc R
C346_2 C 0.4299(10) -0.0904(6) -0.3548(4) 0.060(4) Uani 1 1 d .
H34K_2 H 0.4034 -0.0766 -0.3817 0.091 Uiso 1 1 calc R
H34L_2 H 0.3960 -0.1294 -0.3512 0.091 Uiso 1 1 calc R
H34M_2 H 0.5151 -0.0927 -0.3540 0.091 Uiso 1 1 calc R
S37_2 S -0.0033(2) 0.09581(15) -0.04841(9) 0.0390(8) Uani 1 1 d .
C371_2 C -0.0762(8) 0.1268(5) -0.0942(3) 0.034(3) Uani 1 1 d .
H37A_2 H -0.0183 0.1454 -0.1116 0.041 Uiso 1 1 calc R
H37B_2 H -0.1188 0.0955 -0.1114 0.041 Uiso 1 1 calc R
C372_2 C -0.1613(8) 0.1729(5) -0.0767(3) 0.039(3) Uani 1 1 d .
H37C_2 H -0.1196 0.1994 -0.0555 0.047 Uiso 1 1 calc R
H37D_2 H -0.2247 0.1526 -0.0627 0.047 Uiso 1 1 calc R
C373_2 C -0.2161(8) 0.2109(5) -0.1116(3) 0.032(3) Uani 1 1 d .
H37E_2 H -0.1528 0.2317 -0.1253 0.038 Uiso 1 1 calc R
H37F_2 H -0.2567 0.1843 -0.1330 0.038 Uiso 1 1 calc R
C374_2 C -0.3052(9) 0.2576(5) -0.0938(3) 0.042(3) Uani 1 1 d .
H37G_2 H -0.3681 0.2368 -0.0799 0.050 Uiso 1 1 calc R
H37H_2 H -0.2643 0.2842 -0.0725 0.050 Uiso 1 1 calc R
C375_2 C -0.3595(10) 0.2945(6) -0.1272(4) 0.061(4) Uani 1 1 d .
H37I_2 H -0.3976 0.2679 -0.1492 0.073 Uiso 1 1 calc R
H37J_2 H -0.2970 0.3168 -0.1402 0.073 Uiso 1 1 calc R
C376_2 C -0.4517(12) 0.3389(7) -0.1095(4) 0.098(6) Uani 1 1 d .
H37K_2 H -0.4832 0.3617 -0.1320 0.147 Uiso 1 1 calc R
H37L_2 H -0.4144 0.3657 -0.0879 0.147 Uiso 1 1 calc R
H37M_2 H -0.5152 0.3170 -0.0974 0.147 Uiso 1 1 calc R

loop_
_atom_site_aniso_label
_atom_site_aniso_U_11
_atom_site_aniso_U_22
_atom_site_aniso_U_33
_atom_site_aniso_U_23
_atom_site_aniso_U_13
_atom_site_aniso_U_12
Pb1_1 0.0372(2) 0.0327(4) 0.0307(3) 0.0031(2) -0.00210(16) 0.0051(2)
N1_1 0.033(4) 0.061(9) 0.018(6) 0.001(5) 0.009(3) 0.025(5)
C3_1 0.031(5) 0.042(11) 0.042(8) -0.004(6) -0.012(5) 0.005(5)
C4_1 0.024(5) 0.038(11) 0.042(8) 0.003(6) 0.005(4) -0.001(5)
C5_1 0.037(6) 0.019(10) 0.059(9) 0.007(6) -0.011(5) 0.009(5)
C6_1 0.022(5) 0.061(12) 0.047(9) -0.015(7) 0.013(5) 0.013(6)
C7_1 0.044(6) 0.035(11) 0.039(8) -0.003(6) -0.007(5) 0.001(6)
C8_1 0.019(5) 0.017(10) 0.053(9) -0.008(6) 0.001(4) -0.007(5)
C9_1 0.031(5) 0.019(10) 0.047(9) 0.007(6) 0.006(5) 0.007(5)
N10_1 0.038(5) 0.016(8) 0.035(6) -0.006(4) 0.000(4) 0.002(4)
N11_1 0.031(4) 0.036(8) 0.017(5) 0.006(4) -0.006(3) 0.003(4)
C12_1 0.043(6) 0.034(11) 0.026(7) 0.000(6) 0.000(5) -0.001(6)
C13_1 0.048(6) 0.019(10) 0.033(8) 0.004(6) -0.001(5) 0.004(6)
C14_1 0.071(7) 0.054(12) 0.012(7) 0.001(6) 0.000(5) 0.017(7)
C15_1 0.086(8) 0.046(12) 0.031(8) 0.009(7) 0.001(6) 0.028(8)
C16_1 0.057(7) 0.047(11) 0.027(8) 0.018(6) -0.006(5) 0.022(6)
C17_1 0.047(6) 0.035(11) 0.036(8) 0.002(6) -0.006(5) 0.010(6)
C19_1 0.030(5) 0.010(8) 0.025(7) -0.008(5) -0.009(4) 0.011(5)
N20_1 0.037(4) 0.035(8) 0.019(6) 0.004(4) -0.008(4) 0.004(4)
N21_1 0.030(4) 0.038(8) 0.019(6) 0.007(4) 0.003(3) 0.013(4)
C22_1 0.033(5) 0.011(9) 0.038(8) 0.001(5) -0.002(4) 0.001(5)
C23_1 0.025(5) 0.042(11) 0.034(7) -0.009(6) 0.001(4) 0.005(5)
C24_1 0.023(5) 0.018(10) 0.056(8) 0.003(6) -0.009(5) -0.004(5)
C25_1 0.039(6) 0.035(11) 0.040(8) -0.005(6) 0.003(5) 0.013(6)
C26_1 0.059(7) 0.034(11) 0.026(7) 0.002(6) 0.010(5) 0.012(6)
C27_1 0.041(6) 0.031(10) 0.031(7) -0.001(6) 0.007(5) -0.008(6)
C28_1 0.030(5) 0.023(9) 0.024(7) 0.012(5) 0.000(4) 0.006(5)
C29_1 0.042(6) 0.025(10) 0.026(7) 0.005(5) -0.001(5) 0.010(5)
N30_1 0.020(4) 0.014(7) 0.037(6) 0.007(4) 0.003(3) -0.006(4)
N31_1 0.026(4) 0.040(8) 0.018(5) -0.006(4) 0.002(3) 0.002(4)
C32_1 0.023(5) 0.040(10) 0.027(7) 0.010(5) 0.005(4) 0.004(5)
C33_1 0.026(5) 0.027(10) 0.022(7) 0.002(5) -0.007(4) -0.010(5)
C34_1 0.046(6) 0.020(9) 0.029(7) 0.006(5) 0.015(5) 0.014(5)
C35_1 0.029(5) 0.026(10) 0.047(8) 0.001(6) -0.009(5) 0.003(5)
C36_1 0.030(5) 0.044(11) 0.042(8) 0.009(6) -0.008(5) 0.017(6)
C37_1 0.027(5) 0.048(11) 0.036(8) 0.009(6) -0.005(4) 0.011(5)
C38_1 0.020(5) 0.025(10) 0.049(8) 0.005(6) 0.005(4) -0.004(5)
C39_1 0.039(6) 0.033(11) 0.028(8) 0.000(6) -0.010(5) 0.003(6)
N401_1 0.038(4) 0.014(7) 0.034(6) -0.004(4) -0.009(4) 0.004(4)
S4_1 0.0465(15) 0.043(3) 0.044(2) 0.0050(16) 0.0009(13) 0.0187(16)
C41_1 0.052(6) 0.044(12) 0.050(9) 0.012(7) -0.007(6) 0.020(7)
C42_1 0.055(7) 0.045(12) 0.045(9) 0.006(7) -0.001(6) 0.011(7)
C43_1 0.059(7) 0.031(11) 0.053(9) -0.006(7) -0.004(6) 0.024(7)
C44_1 0.058(7) 0.067(13) 0.034(8) -0.002(7) 0.005(5) 0.011(7)
C45_1 0.066(8) 0.083(15) 0.055(10) 0.013(8) 0.013(6) 0.031(8)
C46_1 0.071(9) 0.15(2) 0.104(14) 0.052(13) 0.012(9) 0.045(10)
S7_1 0.0517(16) 0.048(3) 0.039(2) -0.0045(17) 0.0049(13) 0.0128(16)
C71_1 0.055(7) 0.040(11) 0.041(9) -0.019(7) -0.001(5) 0.015(6)
C72_1 0.050(7) 0.057(13) 0.061(10) -0.010(8) 0.004(6) 0.010(7)
C73_1 0.054(6) 0.035(11) 0.033(8) -0.010(6) 0.008(5) 0.008(6)
C74_1 0.061(7) 0.031(11) 0.047(9) -0.002(7) 0.007(6) 0.005(7)
C75_1 0.065(7) 0.054(13) 0.051(10) 0.002(8) 0.001(6) 0.002(7)
C76_1 0.071(8) 0.074(14) 0.055(10) -0.005(9) 0.019(7) 0.022(8)
S14_1 0.094(2) 0.065(4) 0.034(2) 0.0038(19) 0.0116(16) 0.043(2)
C141_1 0.072(9) 0.085(17) 0.116(15) -0.043(12) 0.007(9) 0.026(10)
C142_1 0.114(13) 0.053(17) 0.143(19) 0.016(13) 0.013(12) 0.012(12)
C143_1 0.170(17) 0.17(2) 0.041(12) 0.031(12) -0.006(11) 0.055(16)
C144_1 0.102(10) 0.071(15) 0.053(10) -0.005(9) 0.016(8) 0.011(9)
S17_1 0.0506(15) 0.046(3) 0.0321(19) 0.0071(15) -0.0036(12) 0.0160(16)
C171_1 0.052(6) 0.023(10) 0.035(8) 0.000(6) -0.008(5) 0.003(6)
C172_1 0.050(6) 0.038(11) 0.033(8) 0.012(6) -0.003(5) 0.019(6)
C173_1 0.050(6) 0.061(12) 0.030(8) 0.023(7) -0.004(5) 0.007(7)
C174_1 0.046(6) 0.028(10) 0.036(8) 0.004(6) -0.003(5) 0.012(6)
C175_1 0.067(7) 0.038(11) 0.035(8) 0.016(6) -0.002(6) 0.019(7)
C176_1 0.063(7) 0.054(13) 0.063(10) -0.003(8) 0.005(6) 0.023(7)
S24_1 0.0398(14) 0.045(3) 0.0331(19) 0.0025(15) -0.0028(12) 0.0165(15)
C241_1 0.039(6) 0.054(12) 0.040(8) 0.011(6) -0.002(5) 0.033(6)
C242_1 0.038(6) 0.008(10) 0.072(9) 0.000(6) -0.008(5) 0.004(6)
C245_1 0.106(12) 0.076(18) 0.138(18) 0.058(13) 0.028(11) 0.049(12)
S27_1 0.0507(15) 0.038(3) 0.0247(18) -0.0001(14) -0.0015(12) 0.0105(15)
C271_1 0.058(7) 0.030(11) 0.037(8) -0.006(6) -0.004(5) 0.010(6)
C272_1 0.055(6) 0.049(11) 0.022(7) -0.009(6) 0.007(5) 0.000(6)
C273_1 0.053(6) 0.033(11) 0.036(8) -0.004(6) 0.008(5) 0.013(6)
C274_1 0.045(6) 0.045(11) 0.022(7) -0.007(6) 0.006(5) 0.014(6)
C275_1 0.068(7) 0.031(11) 0.036(8) -0.011(6) 0.001(6) 0.007(7)
C276_1 0.097(9) 0.050(13) 0.042(9) 0.007(7) 0.010(7) 0.033(8)
S34_1 0.0461(15) 0.040(3) 0.0297(19) 0.0008(15) -0.0072(12) 0.0066(15)
C341_1 0.045(6) 0.021(10) 0.029(7) 0.001(5) -0.010(5) -0.007(6)
C342_1 0.050(6) 0.042(12) 0.041(9) -0.007(7) -0.007(5) 0.002(6)
C343_1 0.049(6) 0.033(11) 0.032(8) 0.003(6) -0.003(5) -0.001(6)
C344_1 0.052(6) 0.043(12) 0.045(9) 0.006(7) 0.008(5) 0.015(6)
C345_1 0.054(7) 0.064(13) 0.027(8) -0.011(7) -0.002(5) -0.004(7)
C346_1 0.106(10) 0.058(14) 0.056(10) -0.013(9) 0.027(8) -0.017(9)
S37_1 0.0394(14) 0.033(3) 0.0375(19) 0.0057(14) -0.0080(12) 0.0086(14)
C371_1 0.038(6) 0.062(12) 0.029(7) 0.007(6) 0.001(5) 0.013(6)
C372_1 0.033(5) 0.033(10) 0.040(8) 0.010(6) -0.006(4) 0.006(5)
C373_1 0.044(6) 0.061(12) 0.031(8) 0.008(6) -0.012(5) 0.005(6)
C374_1 0.032(5) 0.062(12) 0.024(7) 0.017(6) -0.002(4) 0.009(6)
C375_1 0.049(6) 0.053(12) 0.051(9) 0.009(7) -0.009(5) 0.027(7)
C376_1 0.049(7) 0.061(13) 0.096(12) 0.020(9) 0.001(6) 0.037(7)
Pb2_2 0.0360(2) 0.0341(4) 0.0295(3) 0.0036(2) -0.00056(16) 0.0057(2)
N1_2 0.034(4) 0.019(8) 0.037(6) 0.007(4) 0.006(4) 0.022(4)
C2_2 0.030(5) 0.031(10) 0.027(7) 0.010(5) 0.006(4) 0.012(5)
C3_2 0.030(5) 0.030(10) 0.028(7) 0.003(5) -0.013(4) -0.003(5)
C4_2 0.031(5) 0.049(11) 0.035(8) 0.002(6) 0.000(5) 0.000(6)
C5_2 0.038(6) 0.060(12) 0.040(9) 0.008(7) 0.011(5) 0.019(6)
C6_2 0.045(6) 0.057(12) 0.025(8) -0.003(6) -0.003(5) 0.015(6)
C7_2 0.026(5) 0.051(11) 0.031(7) -0.007(6) 0.004(4) 0.002(5)
C8_2 0.049(6) 0.020(10) 0.030(8) -0.001(5) -0.004(5) 0.006(6)
C9_2 0.025(5) 0.020(10) 0.043(8) -0.004(6) -0.005(4) 0.009(5)
N10_2 0.018(4) 0.025(8) 0.045(6) -0.005(5) -0.006(4) -0.007(4)
N11_2 0.038(5) 0.015(7) 0.039(6) 0.002(4) 0.004(4) 0.002(4)
C12_2 0.024(5) 0.055(12) 0.028(7) 0.019(6) -0.002(4) -0.006(5)
C13_2 0.028(5) 0.038(10) 0.018(7) 0.003(5) 0.004(4) -0.004(5)
C14_2 0.058(6) 0.027(10) 0.029(8) 0.014(6) -0.009(5) 0.002(6)
C15_2 0.062(7) 0.034(11) 0.034(8) -0.002(6) 0.004(5) 0.011(7)
C16_2 0.060(7) 0.026(10) 0.040(8) 0.012(6) -0.017(6) 0.008(6)
C17_2 0.035(5) 0.034(10) 0.028(7) -0.002(6) -0.007(4) -0.001(5)
C18_2 0.029(5) 0.034(10) 0.024(7) -0.004(5) -0.005(4) -0.001(5)
C19_2 0.012(4) 0.043(10) 0.024(7) 0.008(5) -0.003(4) 0.007(4)
N20_2 0.026(4) 0.041(8) 0.014(5) -0.002(4) -0.001(3) 0.011(4)
N21_2 0.026(4) 0.014(7) 0.036(6) -0.003(4) 0.002(3) -0.003(4)
C22_2 0.025(5) 0.047(11) 0.027(7) -0.003(6) 0.001(4) 0.018(5)
C23_2 0.034(5) 0.025(10) 0.035(8) -0.001(6) -0.001(4) 0.012(5)
C24_2 0.030(5) 0.038(10) 0.033(7) 0.004(6) -0.002(4) 0.011(5)
C25_2 0.040(5) 0.020(9) 0.034(8) -0.001(5) -0.008(5) 0.015(5)
C26_2 0.040(5) 0.031(10) 0.029(7) -0.008(6) 0.006(5) 0.010(5)
C27_2 0.046(6) 0.023(10) 0.026(7) 0.002(5) -0.011(5) 0.005(6)
C28_2 0.033(5) 0.016(9) 0.031(7) 0.003(5) -0.005(4) -0.008(5)
C29_2 0.029(5) 0.011(9) 0.036(8) -0.006(5) 0.005(4) -0.002(5)
N30_2 0.029(4) 0.037(8) 0.023(6) 0.004(4) 0.005(3) 0.007(4)
N31_2 0.041(5) 0.031(8) 0.014(5) -0.001(4) 0.000(3) 0.001(4)
C33_2 0.014(5) 0.038(10) 0.037(8) 0.017(6) 0.000(4) 0.012(5)
C34_2 0.032(5) 0.029(10) 0.035(8) 0.004(6) -0.010(4) 0.013(5)
C35_2 0.052(6) 0.017(9) 0.033(7) -0.003(5) -0.003(5) 0.006(6)
C36_2 0.045(6) 0.029(11) 0.041(8) 0.003(6) -0.006(5) -0.002(6)
C37_2 0.050(6) 0.023(10) 0.023(7) -0.003(5) -0.007(5) -0.013(6)
C38_2 0.023(5) 0.039(11) 0.028(7) 0.010(5) -0.008(4) -0.017(5)
C39_2 0.027(5) 0.020(9) 0.029(7) 0.008(5) -0.010(4) 0.002(5)
N402_2 0.038(5) 0.011(7) 0.039(6) -0.003(4) 0.005(4) -0.005(4)
S4_2 0.0509(16) 0.060(3) 0.040(2) 0.0123(17) 0.0032(13) 0.0274(17)
C41_2 0.032(6) 0.062(13) 0.048(9) 0.002(7) 0.010(5) -0.002(6)
C42_2 0.040(6) 0.068(14) 0.055(9) -0.006(8) 0.003(5) -0.001(7)
C43_2 0.048(7) 0.039(12) 0.070(10) 0.002(7) 0.007(6) 0.007(6)
C44_2 0.040(6) 0.036(11) 0.069(10) 0.000(7) 0.003(6) 0.001(6)
C45_2 0.042(7) 0.077(14) 0.071(11) -0.009(9) 0.011(6) 0.012(7)
C46_2 0.045(7) 0.109(17) 0.085(12) 0.038(10) -0.008(7) 0.011(8)
S7_2 0.0555(16) 0.049(3) 0.031(2) -0.0002(16) 0.0043(13) 0.0171(16)
C71_2 0.043(6) 0.074(13) 0.029(8) 0.002(7) -0.001(5) 0.002(6)
C72_2 0.051(6) 0.037(11) 0.037(8) -0.010(6) -0.002(5) 0.015(6)
C73_2 0.041(6) 0.041(11) 0.045(8) -0.008(7) -0.003(5) 0.015(6)
C74_2 0.057(6) 0.029(11) 0.037(8) -0.006(6) 0.004(5) 0.006(6)
C75_2 0.067(7) 0.048(12) 0.036(8) -0.008(7) 0.012(6) 0.006(7)
C76_2 0.100(10) 0.117(18) 0.038(10) -0.009(10) 0.006(8) 0.014(10)
S14_2 0.0565(17) 0.064(3) 0.035(2) 0.0092(17) 0.0099(13) 0.0214(18)
C141_2 0.070(7) 0.077(13) 0.022(8) 0.017(7) 0.014(6) 0.017(8)
S17_2 0.0546(16) 0.041(3) 0.0301(19) 0.0092(15) -0.0032(12) 0.0166(16)
C171_2 0.056(6) 0.021(10) 0.039(8) 0.004(6) 0.006(5) 0.012(6)
C172_2 0.042(6) 0.033(10) 0.031(7) 0.002(6) -0.003(5) -0.009(6)
C173_2 0.049(6) 0.028(10) 0.038(8) 0.007(6) -0.003(5) 0.004(6)
C174_2 0.054(6) 0.014(10) 0.051(9) 0.008(6) -0.007(5) 0.000(6)
C175_2 0.056(7) 0.034(12) 0.056(9) 0.018(7) 0.004(6) 0.001(7)
C176_2 0.060(7) 0.040(12) 0.089(11) 0.002(8) -0.024(7) 0.029(7)
S24_2 0.0451(15) 0.048(3) 0.036(2) 0.0020(16) -0.0034(12) 0.0186(15)
C241_2 0.043(6) 0.070(13) 0.043(8) -0.013(7) 0.006(5) 0.011(7)
C242_2 0.059(7) 0.053(13) 0.038(8) 0.004(7) -0.009(6) 0.013(7)
C243_2 0.075(8) 0.032(12) 0.072(11) 0.000(8) -0.007(7) 0.023(8)
C244_2 0.077(8) 0.032(12) 0.057(10) 0.001(7) -0.007(7) 0.013(7)
C245_2 0.098(10) 0.045(14) 0.088(12) -0.007(9) -0.028(8) 0.045(9)
S27_2 0.0461(15) 0.041(3) 0.0303(19) 0.0023(15) -0.0012(12) 0.0146(15)
C271_2 0.045(6) 0.020(10) 0.053(9) 0.000(6) -0.003(5) 0.007(6)
C272_2 0.058(6) 0.051(12) 0.024(7) -0.003(6) -0.006(5) 0.010(6)
C273_2 0.061(7) 0.047(12) 0.031(8) -0.018(7) 0.014(5) -0.006(7)
C274_2 0.052(6) 0.062(12) 0.022(8) -0.002(6) -0.001(5) 0.002(6)
C275_2 0.064(7) 0.068(13) 0.032(8) -0.007(7) 0.008(6) 0.014(7)
C276_2 0.062(7) 0.065(13) 0.042(9) 0.006(8) 0.006(6) 0.012(7)
S34_2 0.0411(14) 0.047(3) 0.0265(18) -0.0020(15) -0.0047(11) 0.0065(14)
C341_2 0.035(5) 0.022(10) 0.045(8) -0.007(6) -0.004(5) -0.003(5)
C342_2 0.040(6) 0.035(11) 0.042(8) -0.005(6) 0.000(5) -0.007(6)
C343_2 0.044(6) 0.054(12) 0.031(8) 0.001(6) 0.001(5) -0.009(6)
C344_2 0.051(6) 0.048(12) 0.033(8) -0.009(7) 0.008(5) 0.001(6)
C345_2 0.070(7) 0.034(12) 0.037(9) 0.011(7) -0.008(6) 0.003(7)
C346_2 0.087(8) 0.066(13) 0.027(8) -0.011(7) 0.009(6) -0.015(8)
S37_2 0.0456(15) 0.041(3) 0.0312(19) 0.0062(15) -0.0055(12) 0.0097(15)
C371_2 0.033(5) 0.025(9) 0.044(8) 0.004(6) -0.006(4) 0.014(5)
C372_2 0.042(6) 0.044(11) 0.032(7) 0.008(6) -0.007(5) 0.010(6)
C373_2 0.041(5) 0.014(9) 0.040(8) 0.005(5) -0.010(5) -0.005(5)
C374_2 0.055(6) 0.035(11) 0.035(8) 0.007(6) -0.004(5) 0.022(6)
C375_2 0.075(8) 0.061(14) 0.047(9) 0.005(8) -0.014(6) 0.037(8)
C376_2 0.121(11) 0.112(18) 0.065(11) 0.014(10) 0.009(9) 0.085(12)

loop_
_atom_type_symbol
_atom_type_description
_atom_type_scat_dispersion_real
_atom_type_scat_dispersion_imag
_atom_type_scat_source
C C 0.0033 0.0016 'International Tables Vol C Tables 4.2.6.8 and 6.1.1.4'
H H 0.0000 0.0000 'International Tables Vol C Tables 4.2.6.8 and 6.1.1.4'
N N 0.0061 0.0033 'International Tables Vol C Tables 4.2.6.8 and 6.1.1.4'
Pb Pb -3.3944 10.1111 'International Tables Vol C Tables 4.2.6.8 and 6.1.1.4'
S S 0.1246 0.1234 'International Tables Vol C Tables 4.2.6.8 and 6.1.1.4'

loop_
_geom_angle_atom_site_label_1
_geom_angle_atom_site_label_2
_geom_angle_atom_site_label_3
_geom_angle
N21_1 Pb1_1 N31_1 72.4(3)
N21_1 Pb1_1 N1_1 112.5(3)
N31_1 Pb1_1 N1_1 71.5(3)
N21_1 Pb1_1 N11_1 71.7(3)
N31_1 Pb1_1 N11_1 112.2(3)
N1_1 Pb1_1 N11_1 72.2(3)
C2_1 N1_1 C9_1 109.4(8)
C2_1 N1_1 Pb1_1 118.6(7)
C9_1 N1_1 Pb1_1 118.9(6)
N401_1 C2_1 N1_1 127.7(10)
N401_1 C2_1 C3_1 122.9(10)
N1_1 C2_1 C3_1 109.3(9)
C8_1 C3_1 C4_1 121.5(10)
C8_1 C3_1 C2_1 105.6(10)
C4_1 C3_1 C2_1 132.9(11)
C5_1 C4_1 C3_1 115.3(10)
C5_1 C4_1 S4_1 120.9(9)
C3_1 C4_1 S4_1 123.8(8)
C6_1 C5_1 C4_1 124.2(11)
C6_1 C5_1 H5_1 117.9
C4_1 C5_1 H5_1 117.9
C5_1 C6_1 C7_1 122.5(10)
C5_1 C6_1 H6_1 118.8
C7_1 C6_1 H6_1 118.8
C6_1 C7_1 C8_1 114.3(10)
C6_1 C7_1 S7_1 125.0(9)
C8_1 C7_1 S7_1 120.6(9)
C3_1 C8_1 C7_1 121.9(10)
C3_1 C8_1 C9_1 107.2(9)
C7_1 C8_1 C9_1 130.8(11)
N10_1 C9_1 N1_1 128.2(10)
N10_1 C9_1 C8_1 123.4(10)
N1_1 C9_1 C8_1 108.2(9)
C12_1 N10_1 C9_1 124.3(9)
C19_1 N11_1 C12_1 108.3(8)
C19_1 N11_1 Pb1_1 119.3(6)
C12_1 N11_1 Pb1_1 123.5(8)
N10_1 C12_1 N11_1 126.2(10)
N10_1 C12_1 C13_1 124.8(10)
N11_1 C12_1 C13_1 109.0(9)
C14_1 C13_1 C18_1 122.3(11)
C14_1 C13_1 C12_1 131.5(11)
C18_1 C13_1 C12_1 106.2(9)
C13_1 C14_1 C15_1 114.5(11)
C13_1 C14_1 S14_1 122.2(10)
C15_1 C14_1 S14_1 123.3(9)
C16_1 C15_1 C14_1 124.6(11)
C16_1 C15_1 H15_1 117.7
C14_1 C15_1 H15_1 117.7
C15_1 C16_1 C17_1 121.0(11)
C15_1 C16_1 H16_1 119.5
C17_1 C16_1 H16_1 119.5
C18_1 C17_1 C16_1 115.1(10)
C18_1 C17_1 S17_1 121.6(9)
C16_1 C17_1 S17_1 123.0(9)
C17_1 C18_1 C13_1 122.2(10)
C17_1 C18_1 C19_1 131.7(10)
C13_1 C18_1 C19_1 106.1(9)
N20_1 C19_1 N11_1 127.3(9)
N20_1 C19_1 C18_1 122.4(9)
N11_1 C19_1 C18_1 110.4(8)
C22_1 N20_1 C19_1 123.6(8)
C29_1 N21_1 C22_1 107.5(8)
C29_1 N21_1 Pb1_1 120.9(7)
C22_1 N21_1 Pb1_1 115.8(7)
N20_1 C22_1 N21_1 126.9(9)
N20_1 C22_1 C23_1 123.8(9)
N21_1 C22_1 C23_1 109.3(9)
C28_1 C23_1 C24_1 122.6(9)
C28_1 C23_1 C22_1 105.2(9)
C24_1 C23_1 C22_1 132.2(10)
C25_1 C24_1 C23_1 116.5(10)
C25_1 C24_1 S24_1 123.1(8)
C23_1 C24_1 S24_1 120.3(8)
C24_1 C25_1 C26_1 121.8(10)
C24_1 C25_1 H25_1 119.1
C26_1 C25_1 H25_1 119.1
C27_1 C26_1 C25_1 121.6(10)
C27_1 C26_1 H26_1 119.2
C25_1 C26_1 H26_1 119.2
C26_1 C27_1 C28_1 117.1(10)
C26_1 C27_1 S27_1 123.1(8)
C28_1 C27_1 S27_1 119.8(8)
C23_1 C28_1 C27_1 120.2(9)
C23_1 C28_1 C29_1 107.7(9)
C27_1 C28_1 C29_1 132.0(9)
N30_1 C29_1 N21_1 125.6(9)
N30_1 C29_1 C28_1 124.4(9)
N21_1 C29_1 C28_1 110.0(8)
C29_1 N30_1 C32_1 123.9(9)
C32_1 N31_1 C39_1 109.2(8)
C32_1 N31_1 Pb1_1 124.0(6)
C39_1 N31_1 Pb1_1 121.6(7)
N31_1 C32_1 N30_1 127.8(9)
N31_1 C32_1 C33_1 110.4(9)
N30_1 C32_1 C33_1 121.8(9)
C38_1 C33_1 C34_1 118.5(9)
C38_1 C33_1 C32_1 106.2(9)
C34_1 C33_1 C32_1 135.2(10)
C35_1 C34_1 C33_1 118.0(9)
C35_1 C34_1 S34_1 121.9(9)
C33_1 C34_1 S34_1 119.9(8)
C34_1 C35_1 C36_1 121.6(10)
C34_1 C35_1 H35_1 119.2
C36_1 C35_1 H35_1 119.2
C35_1 C36_1 C37_1 123.4(9)
C35_1 C36_1 H36_1 118.3
C37_1 C36_1 H36_1 118.3
C36_1 C37_1 C38_1 115.0(9)
C36_1 C37_1 S37_1 122.6(7)
C38_1 C37_1 S37_1 122.3(9)
C37_1 C38_1 C33_1 123.1(10)
C37_1 C38_1 C39_1 130.9(10)
C33_1 C38_1 C39_1 105.7(9)
N401_1 C39_1 N31_1 126.7(9)
N401_1 C39_1 C38_1 124.8(10)
N31_1 C39_1 C38_1 108.4(9)
C39_1 N401_1 C2_1 123.8(10)
C4_1 S4_1 C41_1 100.8(5)
C42_1 C41_1 S4_1 112.5(8)
C42_1 C41_1 H41A_1 109.1
S4_1 C41_1 H41A_1 109.1
C42_1 C41_1 H41B_1 109.1
S4_1 C41_1 H41B_1 109.1
H41A_1 C41_1 H41B_1 107.8
C41_1 C42_1 C43_1 109.7(9)
C41_1 C42_1 H42A_1 109.7
C43_1 C42_1 H42A_1 109.7
C41_1 C42_1 H42B_1 109.7
C43_1 C42_1 H42B_1 109.7
H42A_1 C42_1 H42B_1 108.2
C44_1 C43_1 C42_1 113.3(9)
C44_1 C43_1 H43A_1 108.9
C42_1 C43_1 H43A_1 108.9
C44_1 C43_1 H43B_1 108.9
C42_1 C43_1 H43B_1 108.9
H43A_1 C43_1 H43B_1 107.7
C45_1 C44_1 C43_1 112.7(10)
C45_1 C44_1 H44A_1 109.1
C43_1 C44_1 H44A_1 109.1
C45_1 C44_1 H44B_1 109.1
C43_1 C44_1 H44B_1 109.1
H44A_1 C44_1 H44B_1 107.8
C44_1 C45_1 C46_1 112.7(11)
C44_1 C45_1 H45A_1 109.0
C46_1 C45_1 H45A_1 109.0
C44_1 C45_1 H45B_1 109.0
C46_1 C45_1 H45B_1 109.0
H45A_1 C45_1 H45B_1 107.8
C45_1 C46_1 H46A_1 109.5
C45_1 C46_1 H46B_1 109.5
H46A_1 C46_1 H46B_1 109.5
C45_1 C46_1 H46C_1 109.5
H46A_1 C46_1 H46C_1 109.5
H46B_1 C46_1 H46C_1 109.5
C7_1 S7_1 C71_1 103.4(6)
C72_1 C71_1 S7_1 107.7(8)
C72_1 C71_1 H71A_1 110.2
S7_1 C71_1 H71A_1 110.2
C72_1 C71_1 H71B_1 110.2
S7_1 C71_1 H71B_1 110.2
H71A_1 C71_1 H71B_1 108.5
C71_1 C72_1 C73_1 113.5(10)
C71_1 C72_1 H72A_1 108.9
C73_1 C72_1 H72A_1 108.9
C71_1 C72_1 H72B_1 108.9
C73_1 C72_1 H72B_1 108.9
H72A_1 C72_1 H72B_1 107.7
C72_1 C73_1 C74_1 110.9(10)
C72_1 C73_1 H73A_1 109.5
C74_1 C73_1 H73A_1 109.5
C72_1 C73_1 H73B_1 109.5
C74_1 C73_1 H73B_1 109.5
H73A_1 C73_1 H73B_1 108.1
C75_1 C74_1 C73_1 111.9(10)
C75_1 C74_1 H74A_1 109.2
C73_1 C74_1 H74A_1 109.2
C75_1 C74_1 H74B_1 109.2
C73_1 C74_1 H74B_1 109.2
H74A_1 C74_1 H74B_1 107.9
C76_1 C75_1 C74_1 112.1(11)
C76_1 C75_1 H75A_1 109.2
C74_1 C75_1 H75A_1 109.2
C76_1 C75_1 H75B_1 109.2
C74_1 C75_1 H75B_1 109.2
H75A_1 C75_1 H75B_1 107.9
C75_1 C76_1 H76A_1 109.5
C75_1 C76_1 H76B_1 109.5
H76A_1 C76_1 H76B_1 109.5
C75_1 C76_1 H76C_1 109.5
H76A_1 C76_1 H76C_1 109.5
H76B_1 C76_1 H76C_1 109.5
C14_1 S14_1 C141_1 104.5(6)
C142_1 C141_1 S14_1 109.6(13)
C142_1 C141_1 H14A_1 109.8
S14_1 C141_1 H14A_1 109.8
C142_1 C141_1 H14B_1 109.8
S14_1 C141_1 H14B_1 109.8
H14A_1 C141_1 H14B_1 108.2
C141_1 C142_1 C143_1 107.4(15)
C141_1 C142_1 H14C_1 110.2
C143_1 C142_1 H14C_1 110.2
C141_1 C142_1 H14D_1 110.2
C143_1 C142_1 H14D_1 110.2
H14C_1 C142_1 H14D_1 108.5
C144_1 C143_1 C142_1 113.7(15)
C144_1 C143_1 H14E_1 108.8
C142_1 C143_1 H14E_1 108.8
C144_1 C143_1 H14F_1 108.8
C142_1 C143_1 H14F_1 108.8
H14E_1 C143_1 H14F_1 107.7
C145_1 C144_1 C143_1 111.7(17)
C145_1 C144_1 C645_1 21.8(13)
C143_1 C144_1 C645_1 102.4(15)
C645_1 C145_1 C646_1 59(5)
C645_1 C145_1 C146_1 97(5)
C646_1 C145_1 C146_1 40(3)
C645_1 C145_1 C144_1 99(5)
C646_1 C145_1 C144_1 125(4)
C146_1 C145_1 C144_1 115(2)
C145_1 C645_1 C646_1 96(5)
C145_1 C645_1 C146_1 60(4)
C646_1 C645_1 C146_1 36(3)
C145_1 C645_1 C144_1 60(4)
C646_1 C645_1 C144_1 124(4)
C146_1 C645_1 C144_1 95.3(19)
C646_1 C146_1 C145_1 70(5)
C646_1 C146_1 C645_1 49(5)
C145_1 C146_1 C645_1 22.2(15)
C146_1 C646_1 C645_1 95(7)
C146_1 C646_1 C145_1 70(5)
C645_1 C646_1 C145_1 26(2)
C17_1 S17_1 C171_1 103.9(5)
C172_1 C171_1 S17_1 108.1(7)
C172_1 C171_1 H17A_1 110.1
S17_1 C171_1 H17A_1 110.1
C172_1 C171_1 H17B_1 110.1
S17_1 C171_1 H17B_1 110.1
H17A_1 C171_1 H17B_1 108.4
C171_1 C172_1 C173_1 112.6(9)
C171_1 C172_1 H17C_1 109.1
C173_1 C172_1 H17C_1 109.1
C171_1 C172_1 H17D_1 109.1
C173_1 C172_1 H17D_1 109.1
H17C_1 C172_1 H17D_1 107.8
C174_1 C173_1 C172_1 113.2(9)
C174_1 C173_1 H17E_1 108.9
C172_1 C173_1 H17E_1 108.9
C174_1 C173_1 H17F_1 108.9
C172_1 C173_1 H17F_1 108.9
H17E_1 C173_1 H17F_1 107.7
C175_1 C174_1 C173_1 114.9(9)
C175_1 C174_1 H17G_1 108.5
C173_1 C174_1 H17G_1 108.5
C175_1 C174_1 H17H_1 108.5
C173_1 C174_1 H17H_1 108.5
H17G_1 C174_1 H17H_1 107.5
C174_1 C175_1 C176_1 114.3(10)
C174_1 C175_1 H17I_1 108.7
C176_1 C175_1 H17I_1 108.7
C174_1 C175_1 H17J_1 108.7
C176_1 C175_1 H17J_1 108.7
H17I_1 C175_1 H17J_1 107.6
C175_1 C176_1 H17K_1 109.5
C175_1 C176_1 H17L_1 109.5
H17K_1 C176_1 H17L_1 109.5
C175_1 C176_1 H17M_1 109.5
H17K_1 C176_1 H17M_1 109.5
H17L_1 C176_1 H17M_1 109.5
C24_1 S24_1 C241_1 102.5(5)
C242_1 C241_1 S24_1 115.1(7)
C242_1 C241_1 H24A_1 108.5
S24_1 C241_1 H24A_1 108.5
C242_1 C241_1 H24B_1 108.5
S24_1 C241_1 H24B_1 108.5
H24A_1 C241_1 H24B_1 107.5
C241_1 C242_1 C743_1 121.3(18)
C241_1 C242_1 C243_1 105.1(11)
C743_1 C242_1 C243_1 16.2(19)
C744_1 C243_1 C244_1 20(2)
C744_1 C243_1 C242_1 103(2)
C244_1 C243_1 C242_1 113.3(18)
C744_1 C743_1 C242_1 104(4)
C744_1 C743_1 C244_1 16(2)
C242_1 C743_1 C244_1 107(3)
C243_1 C244_1 C245_1 108.1(19)
C243_1 C244_1 C743_1 14.7(19)
C245_1 C244_1 C743_1 108(2)
C243_1 C744_1 C743_1 18(2)
C243_1 C744_1 C245_1 100(3)
C743_1 C744_1 C245_1 107(4)
C746_1 C245_1 C246_1 68(3)
C746_1 C245_1 C244_1 121(3)
C246_1 C245_1 C244_1 113(2)
C746_1 C245_1 C744_1 106(3)
C246_1 C245_1 C744_1 114(2)
C244_1 C245_1 C744_1 15(2)
C245_1 C246_1 C746_1 48(2)
C245_1 C746_1 C246_1 64(3)
C27_1 S27_1 C271_1 105.2(5)
C272_1 C271_1 S27_1 108.1(7)
C272_1 C271_1 H27A_1 110.1
S27_1 C271_1 H27A_1 110.1
C272_1 C271_1 H27B_1 110.1
S27_1 C271_1 H27B_1 110.1
H27A_1 C271_1 H27B_1 108.4
C271_1 C272_1 C273_1 113.0(9)
C271_1 C272_1 H27C_1 109.0
C273_1 C272_1 H27C_1 109.0
C271_1 C272_1 H27D_1 109.0
C273_1 C272_1 H27D_1 109.0
H27C_1 C272_1 H27D_1 107.8
C274_1 C273_1 C272_1 114.0(9)
C274_1 C273_1 H27E_1 108.8
C272_1 C273_1 H27E_1 108.8
C274_1 C273_1 H27F_1 108.8
C272_1 C273_1 H27F_1 108.8
H27E_1 C273_1 H27F_1 107.7
C273_1 C274_1 C275_1 111.8(9)
C273_1 C274_1 H27G_1 109.3
C275_1 C274_1 H27G_1 109.3
C273_1 C274_1 H27H_1 109.3
C275_1 C274_1 H27H_1 109.3
H27G_1 C274_1 H27H_1 107.9
C274_1 C275_1 C276_1 112.0(10)
C274_1 C275_1 H27I_1 109.2
C276_1 C275_1 H27I_1 109.2
C274_1 C275_1 H27J_1 109.2
C276_1 C275_1 H27J_1 109.2
H27I_1 C275_1 H27J_1 107.9
C275_1 C276_1 H27K_1 109.5
C275_1 C276_1 H27L_1 109.5
H27K_1 C276_1 H27L_1 109.5
C275_1 C276_1 H27M_1 109.5
H27K_1 C276_1 H27M_1 109.5
H27L_1 C276_1 H27M_1 109.5
C34_1 S34_1 C341_1 102.5(5)
C342_1 C341_1 S34_1 114.5(8)
C342_1 C341_1 H34A_1 108.6
S34_1 C341_1 H34A_1 108.6
C342_1 C341_1 H34B_1 108.6
S34_1 C341_1 H34B_1 108.6
H34A_1 C341_1 H34B_1 107.6
C341_1 C342_1 C343_1 114.9(9)
C341_1 C342_1 H34C_1 108.5
C343_1 C342_1 H34C_1 108.5
C341_1 C342_1 H34D_1 108.5
C343_1 C342_1 H34D_1 108.5
H34C_1 C342_1 H34D_1 107.5
C344_1 C343_1 C342_1 114.8(10)
C344_1 C343_1 H34E_1 108.6
C342_1 C343_1 H34E_1 108.6
C344_1 C343_1 H34F_1 108.6
C342_1 C343_1 H34F_1 108.6
H34E_1 C343_1 H34F_1 107.6
C345_1 C344_1 C343_1 112.8(10)
C345_1 C344_1 H34G_1 109.0
C343_1 C344_1 H34G_1 109.0
C345_1 C344_1 H34H_1 109.0
C343_1 C344_1 H34H_1 109.0
H34G_1 C344_1 H34H_1 107.8
C344_1 C345_1 C346_1 114.6(11)
C344_1 C345_1 H34I_1 108.6
C346_1 C345_1 H34I_1 108.6
C344_1 C345_1 H34J_1 108.6
C346_1 C345_1 H34J_1 108.6
H34I_1 C345_1 H34J_1 107.6
C345_1 C346_1 H34K_1 109.5
C345_1 C346_1 H34L_1 109.5
H34K_1 C346_1 H34L_1 109.5
C345_1 C346_1 H34M_1 109.5
H34K_1 C346_1 H34M_1 109.5
H34L_1 C346_1 H34M_1 109.5
C37_1 S37_1 C371_1 102.3(5)
C372_1 C371_1 S37_1 108.9(7)
C372_1 C371_1 H37A_1 109.9
S37_1 C371_1 H37A_1 109.9
C372_1 C371_1 H37B_1 109.9
S37_1 C371_1 H37B_1 109.9
H37A_1 C371_1 H37B_1 108.3
C371_1 C372_1 C373_1 111.5(9)
C371_1 C372_1 H37C_1 109.3
C373_1 C372_1 H37C_1 109.3
C371_1 C372_1 H37D_1 109.3
C373_1 C372_1 H37D_1 109.3
H37C_1 C372_1 H37D_1 108.0
C372_1 C373_1 C374_1 113.3(9)
C372_1 C373_1 H37E_1 108.9
C374_1 C373_1 H37E_1 108.9
C372_1 C373_1 H37F_1 108.9
C374_1 C373_1 H37F_1 108.9
H37E_1 C373_1 H37F_1 107.7
C375_1 C374_1 C373_1 114.1(9)
C375_1 C374_1 H37G_1 108.7
C373_1 C374_1 H37G_1 108.7
C375_1 C374_1 H37H_1 108.7
C373_1 C374_1 H37H_1 108.7
H37G_1 C374_1 H37H_1 107.6
C374_1 C375_1 C376_1 113.1(10)
C374_1 C375_1 H37I_1 109.0
C376_1 C375_1 H37I_1 109.0
C374_1 C375_1 H37J_1 109.0
C376_1 C375_1 H37J_1 109.0
H37I_1 C375_1 H37J_1 107.8
C375_1 C376_1 H37K_1 109.5
C375_1 C376_1 H37L_1 109.5
H37K_1 C376_1 H37L_1 109.5
C375_1 C376_1 H37M_1 109.5
H37K_1 C376_1 H37M_1 109.5
H37L_1 C376_1 H37M_1 109.5
N1_2 Pb2_2 N21_2 113.9(3)
N1_2 Pb2_2 N31_2 72.8(3)
N21_2 Pb2_2 N31_2 72.9(3)
N1_2 Pb2_2 N11_2 72.7(3)
N21_2 Pb2_2 N11_2 72.2(3)
N31_2 Pb2_2 N11_2 113.8(3)
C2_2 N1_2 C9_2 106.9(8)
C2_2 N1_2 Pb2_2 121.3(7)
C9_2 N1_2 Pb2_2 120.0(6)
N1_2 C2_2 N402_2 124.6(9)
N1_2 C2_2 C3_2 113.0(9)
N402_2 C2_2 C3_2 122.4(9)
C8_2 C3_2 C4_2 121.5(9)
C8_2 C3_2 C2_2 103.6(9)
C4_2 C3_2 C2_2 134.9(10)
C5_2 C4_2 C3_2 114.9(10)
C5_2 C4_2 S4_2 124.5(9)
C3_2 C4_2 S4_2 120.6(8)
C6_2 C5_2 C4_2 123.9(11)
C6_2 C5_2 H5_2 118.0
C4_2 C5_2 H5_2 118.1
C5_2 C6_2 C7_2 122.5(10)
C5_2 C6_2 H6_2 118.7
C7_2 C6_2 H6_2 118.7
C8_2 C7_2 C6_2 116.8(10)
C8_2 C7_2 S7_2 120.1(9)
C6_2 C7_2 S7_2 123.0(8)
C7_2 C8_2 C3_2 120.3(10)
C7_2 C8_2 C9_2 132.0(10)
C3_2 C8_2 C9_2 107.8(9)
N10_2 C9_2 N1_2 126.5(9)
N10_2 C9_2 C8_2 124.9(10)
N1_2 C9_2 C8_2 108.6(9)
C9_2 N10_2 C12_2 125.7(9)
C12_2 N11_2 C19_2 108.7(8)
C12_2 N11_2 Pb2_2 123.0(7)
C19_2 N11_2 Pb2_2 120.2(6)
N10_2 C12_2 N11_2 125.5(10)
N10_2 C12_2 C13_2 125.3(10)
N11_2 C12_2 C13_2 109.2(9)
C18_2 C13_2 C14_2 121.7(10)
C18_2 C13_2 C12_2 107.2(9)
C14_2 C13_2 C12_2 131.0(11)
C15_2 C14_2 C13_2 115.2(11)
C15_2 C14_2 S14_2 123.5(9)
C13_2 C14_2 S14_2 121.4(9)
C14_2 C15_2 C16_2 123.3(11)
C14_2 C15_2 H15_2 118.3
C16_2 C15_2 H15_2 118.3
C17_2 C16_2 C15_2 121.1(11)
C17_2 C16_2 H16_2 119.5
C15_2 C16_2 H16_2 119.5
C18_2 C17_2 C16_2 117.4(10)
C18_2 C17_2 S17_2 121.1(8)
C16_2 C17_2 S17_2 121.5(9)
C17_2 C18_2 C13_2 121.3(10)
C17_2 C18_2 C19_2 132.1(10)
C13_2 C18_2 C19_2 106.6(9)
N20_2 C19_2 N11_2 127.5(9)
N20_2 C19_2 C18_2 124.1(9)
N11_2 C19_2 C18_2 108.2(8)
C22_2 N20_2 C19_2 123.8(8)
C29_2 N21_2 C22_2 110.2(8)
C29_2 N21_2 Pb2_2 118.7(7)
C22_2 N21_2 Pb2_2 116.8(7)
N20_2 C22_2 N21_2 128.2(8)
N20_2 C22_2 C23_2 124.0(9)
N21_2 C22_2 C23_2 107.8(9)
C28_2 C23_2 C24_2 122.0(9)
C28_2 C23_2 C22_2 106.9(9)
C24_2 C23_2 C22_2 131.1(10)
C25_2 C24_2 C23_2 115.1(9)
C25_2 C24_2 S24_2 124.0(7)
C23_2 C24_2 S24_2 120.7(8)
C26_2 C25_2 C24_2 122.5(9)
C26_2 C25_2 H25_2 118.8
C24_2 C25_2 H25_2 118.8
C25_2 C26_2 C27_2 122.6(9)
C25_2 C26_2 H26_2 118.7
C27_2 C26_2 H26_2 118.7
C26_2 C27_2 C28_2 116.4(9)
C26_2 C27_2 S27_2 124.3(8)
C28_2 C27_2 S27_2 119.2(8)
C23_2 C28_2 C27_2 121.1(9)
C23_2 C28_2 C29_2 107.2(9)
C27_2 C28_2 C29_2 131.8(10)
N30_2 C29_2 N21_2 127.9(9)
N30_2 C29_2 C28_2 124.2(9)
N21_2 C29_2 C28_2 107.7(9)
C32_2 N30_2 C29_2 124.3(9)
C32_2 N31_2 C39_2 110.1(8)
C32_2 N31_2 Pb2_2 122.6(6)
C39_2 N31_2 Pb2_2 120.8(7)
N30_2 C32_2 N31_2 127.6(10)
N30_2 C32_2 C33_2 122.6(9)
N31_2 C32_2 C33_2 109.7(9)
C34_2 C33_2 C38_2 119.8(9)
C34_2 C33_2 C32_2 135.4(10)
C38_2 C33_2 C32_2 104.7(9)
C35_2 C34_2 C33_2 117.8(9)
C35_2 C34_2 S34_2 121.6(8)
C33_2 C34_2 S34_2 120.6(8)
C36_2 C35_2 C34_2 122.3(10)
C36_2 C35_2 H35_2 118.9
C34_2 C35_2 H35_2 118.9
C35_2 C36_2 C37_2 121.7(11)
C35_2 C36_2 H36_2 119.2
C37_2 C36_2 H36_2 119.2
C36_2 C37_2 C38_2 116.5(10)
C36_2 C37_2 S37_2 122.5(9)
C38_2 C37_2 S37_2 120.9(8)
C37_2 C38_2 C33_2 121.8(9)
C37_2 C38_2 C39_2 129.7(10)
C33_2 C38_2 C39_2 108.5(9)
N402_2 C39_2 N31_2 127.0(9)
N402_2 C39_2 C38_2 125.9(9)
N31_2 C39_2 C38_2 107.0(9)
C39_2 N402_2 C2_2 125.5(9)
C4_2 S4_2 C41_2 102.9(5)
C42_2 C41_2 S4_2 113.3(7)
C42_2 C41_2 H41A_2 108.9
S4_2 C41_2 H41A_2 108.9
C42_2 C41_2 H41B_2 108.9
S4_2 C41_2 H41B_2 108.9
H41A_2 C41_2 H41B_2 107.7
C41_2 C42_2 C43_2 112.3(9)
C41_2 C42_2 H42C_2 109.2
C43_2 C42_2 H42C_2 109.2
C41_2 C42_2 H42D_2 109.2
C43_2 C42_2 H42D_2 109.2
H42C_2 C42_2 H42D_2 107.9
C44_2 C43_2 C42_2 115.9(10)
C44_2 C43_2 H43E_2 108.3
C42_2 C43_2 H43E_2 108.3
C44_2 C43_2 H43F_2 108.3
C42_2 C43_2 H43F_2 108.3
H43E_2 C43_2 H43F_2 107.4
C43_2 C44_2 C45_2 112.8(10)
C43_2 C44_2 H44G_2 109.0
C45_2 C44_2 H44G_2 109.0
C43_2 C44_2 H44H_2 109.0
C45_2 C44_2 H44H_2 109.0
H44G_2 C44_2 H44H_2 107.8
C46_2 C45_2 C44_2 111.5(10)
C46_2 C45_2 H45I_2 109.3
C44_2 C45_2 H45I_2 109.3
C46_2 C45_2 H45J_2 109.3
C44_2 C45_2 H45J_2 109.3
H45I_2 C45_2 H45J_2 108.0
C45_2 C46_2 H46K_2 109.5
C45_2 C46_2 H46L_2 109.5
H46K_2 C46_2 H46L_2 109.5
C45_2 C46_2 H46M_2 109.5
H46K_2 C46_2 H46M_2 109.5
H46L_2 C46_2 H46M_2 109.5
C7_2 S7_2 C71_2 103.9(5)
C72_2 C71_2 S7_2 106.0(8)
C72_2 C71_2 H71A_2 110.5
S7_2 C71_2 H71A_2 110.5
C72_2 C71_2 H71B_2 110.5
S7_2 C71_2 H71B_2 110.5
H71A_2 C71_2 H71B_2 108.7
C71_2 C72_2 C73_2 113.8(10)
C71_2 C72_2 H72C_2 108.8
C73_2 C72_2 H72C_2 108.8
C71_2 C72_2 H72D_2 108.8
C73_2 C72_2 H72D_2 108.8
H72C_2 C72_2 H72D_2 107.7
C74_2 C73_2 C72_2 112.6(9)
C74_2 C73_2 H73E_2 109.1
C72_2 C73_2 H73E_2 109.1
C74_2 C73_2 H73F_2 109.1
C72_2 C73_2 H73F_2 109.1
H73E_2 C73_2 H73F_2 107.8
C73_2 C74_2 C75_2 113.3(10)
C73_2 C74_2 H74G_2 108.9
C75_2 C74_2 H74G_2 108.9
C73_2 C74_2 H74H_2 108.9
C75_2 C74_2 H74H_2 108.9
H74G_2 C74_2 H74H_2 107.7
C74_2 C75_2 C76_2 112.4(10)
C74_2 C75_2 H75I_2 109.1
C76_2 C75_2 H75I_2 109.1
C74_2 C75_2 H75J_2 109.1
C76_2 C75_2 H75J_2 109.1
H75I_2 C75_2 H75J_2 107.9
C75_2 C76_2 H76K_2 109.5
C75_2 C76_2 H76L_2 109.5
H76K_2 C76_2 H76L_2 109.5
C75_2 C76_2 H76M_2 109.5
H76K_2 C76_2 H76M_2 109.5
H76L_2 C76_2 H76M_2 109.5
C14_2 S14_2 C141_2 103.5(6)
C142_2 C141_2 C642_2 12.0(19)
C142_2 C141_2 S14_2 116.0(16)
C642_2 C141_2 S14_2 107.7(12)
C141_2 C142_2 C143_2 128(3)
C141_2 C142_2 C643_2 104(3)
C143_2 C142_2 C643_2 31.9(15)
C143_2 C642_2 C141_2 107(2)
C143_2 C642_2 C643_2 27.5(14)
C141_2 C642_2 C643_2 83.2(19)
C643_2 C143_2 C644_2 82(4)
C643_2 C143_2 C142_2 80(4)
C644_2 C143_2 C142_2 134(3)
C643_2 C143_2 C642_2 97(4)
C644_2 C143_2 C642_2 137(3)
C142_2 C143_2 C642_2 16.9(17)
C643_2 C143_2 C144_2 41(4)
C644_2 C143_2 C144_2 45.6(19)
C142_2 C143_2 C144_2 97.4(19)
C642_2 C143_2 C144_2 109.9(19)
C143_2 C643_2 C144_2 106(5)
C143_2 C643_2 C644_2 62(3)
C144_2 C643_2 C644_2 50(3)
C143_2 C643_2 C142_2 68(3)
C144_2 C643_2 C142_2 117(4)
C644_2 C643_2 C142_2 115(4)
C143_2 C643_2 C642_2 56(3)
C144_2 C643_2 C642_2 117(4)
C644_2 C643_2 C642_2 105(3)
C142_2 C643_2 C642_2 12.5(16)
C643_2 C144_2 C644_2 84(3)
C643_2 C144_2 C143_2 32(2)
C644_2 C144_2 C143_2 56(2)
C643_2 C144_2 C145_2 114(3)
C644_2 C144_2 C145_2 65(3)
C143_2 C144_2 C145_2 109.0(18)
C643_2 C144_2 C645_2 113(3)
C644_2 C144_2 C645_2 46(3)
C143_2 C144_2 C645_2 97(2)
C145_2 C144_2 C645_2 20.7(18)
C144_2 C644_2 C143_2 78(3)
C144_2 C644_2 C643_2 46(2)
C143_2 C644_2 C643_2 35(2)
C144_2 C644_2 C645_2 100(4)
C143_2 C644_2 C645_2 148(5)
C643_2 C644_2 C645_2 125(5)
C144_2 C644_2 C145_2 72(3)
C143_2 C644_2 C145_2 129(4)
C643_2 C644_2 C145_2 98(3)
C645_2 C644_2 C145_2 29(3)
C645_2 C145_2 C646_2 94(6)
C645_2 C145_2 C644_2 71(6)
C646_2 C145_2 C644_2 129(4)
C645_2 C145_2 C144_2 110(6)
C646_2 C145_2 C144_2 112(4)
C644_2 C145_2 C144_2 42.1(18)
C645_2 C145_2 C146_2 19(6)
C646_2 C145_2 C146_2 76(3)
C644_2 C145_2 C146_2 87(2)
C144_2 C145_2 C146_2 123(2)
C145_2 C645_2 C146_2 148(9)
C145_2 C645_2 C646_2 54(5)
C146_2 C645_2 C646_2 95(6)
C145_2 C645_2 C644_2 80(6)
C146_2 C645_2 C644_2 127(6)
C646_2 C645_2 C644_2 114(5)
C145_2 C645_2 C144_2 49(5)
C146_2 C645_2 C144_2 147(6)
C646_2 C645_2 C144_2 83(4)
C644_2 C645_2 C144_2 34(2)
C645_2 C146_2 C145_2 14(4)
C645_2 C146_2 C646_2 51(4)
C145_2 C146_2 C646_2 38.0(19)
C145_2 C646_2 C645_2 32(3)
C145_2 C646_2 C146_2 65(3)
C645_2 C646_2 C146_2 34(3)
C17_2 S17_2 C171_2 103.7(5)
C172_2 C171_2 S17_2 110.0(7)
C172_2 C171_2 H17A_2 109.7
S17_2 C171_2 H17A_2 109.7
C172_2 C171_2 H17B_2 109.7
S17_2 C171_2 H17B_2 109.7
H17A_2 C171_2 H17B_2 108.2
C171_2 C172_2 C173_2 112.8(9)
C171_2 C172_2 H17C_2 109.0
C173_2 C172_2 H17C_2 109.0
C171_2 C172_2 H17D_2 109.0
C173_2 C172_2 H17D_2 109.0
H17C_2 C172_2 H17D_2 107.8
C174_2 C173_2 C172_2 114.0(9)
C174_2 C173_2 H17E_2 108.8
C172_2 C173_2 H17E_2 108.8
C174_2 C173_2 H17F_2 108.8
C172_2 C173_2 H17F_2 108.8
H17E_2 C173_2 H17F_2 107.7
C175_2 C174_2 C173_2 114.3(10)
C175_2 C174_2 H17G_2 108.7
C173_2 C174_2 H17G_2 108.7
C175_2 C174_2 H17H_2 108.7
C173_2 C174_2 H17H_2 108.7
H17G_2 C174_2 H17H_2 107.6
C174_2 C175_2 C176_2 115.1(10)
C174_2 C175_2 H17I_2 108.5
C176_2 C175_2 H17I_2 108.5
C174_2 C175_2 H17J_2 108.5
C176_2 C175_2 H17J_2 108.5
H17I_2 C175_2 H17J_2 107.5
C175_2 C176_2 H17K_2 109.5
C175_2 C176_2 H17L_2 109.5
H17K_2 C176_2 H17L_2 109.5
C175_2 C176_2 H17M_2 109.5
H17K_2 C176_2 H17M_2 109.5
H17L_2 C176_2 H17M_2 109.5
C24_2 S24_2 C241_2 104.3(5)
C242_2 C241_2 S24_2 114.0(8)
C242_2 C241_2 H24A_2 108.8
S24_2 C241_2 H24A_2 108.8
C242_2 C241_2 H24B_2 108.8
S24_2 C241_2 H24B_2 108.8
H24A_2 C241_2 H24B_2 107.7
C243_2 C242_2 C241_2 112.0(10)
C243_2 C242_2 H24C_2 109.2
C241_2 C242_2 H24C_2 109.2
C243_2 C242_2 H24D_2 109.2
C241_2 C242_2 H24D_2 109.2
H24C_2 C242_2 H24D_2 107.9
C244_2 C243_2 C242_2 118.6(11)
C244_2 C243_2 H24E_2 107.7
C242_2 C243_2 H24E_2 107.7
C244_2 C243_2 H24F_2 107.7
C242_2 C243_2 H24F_2 107.7
H24E_2 C243_2 H24F_2 107.1
C243_2 C244_2 C245_2 114.0(11)
C243_2 C244_2 H24G_2 108.8
C245_2 C244_2 H24G_2 108.8
C243_2 C244_2 H24H_2 108.8
C245_2 C244_2 H24H_2 108.8
H24G_2 C244_2 H24H_2 107.7
C746_2 C245_2 C244_2 122(2)
C746_2 C245_2 C246_2 22.7(16)
C244_2 C245_2 C246_2 107.7(13)
C746_2 C246_2 C245_2 60(5)
C246_2 C746_2 C245_2 98(5)
C27_2 S27_2 C271_2 106.8(5)
C272_2 C271_2 S27_2 106.5(7)
C272_2 C271_2 H27A_2 110.4
S27_2 C271_2 H27A_2 110.4
C272_2 C271_2 H27B_2 110.4
S27_2 C271_2 H27B_2 110.4
H27A_2 C271_2 H27B_2 108.6
C273_2 C272_2 C271_2 115.6(9)
C273_2 C272_2 H27C_2 108.4
C271_2 C272_2 H27C_2 108.4
C273_2 C272_2 H27D_2 108.4
C271_2 C272_2 H27D_2 108.4
H27C_2 C272_2 H27D_2 107.4
C274_2 C273_2 C272_2 111.3(10)
C274_2 C273_2 H27E_2 109.4
C272_2 C273_2 H27E_2 109.4
C274_2 C273_2 H27F_2 109.4
C272_2 C273_2 H27F_2 109.4
H27E_2 C273_2 H27F_2 108.0
C273_2 C274_2 C275_2 115.1(10)
C273_2 C274_2 H27G_2 108.5
C275_2 C274_2 H27G_2 108.5
C273_2 C274_2 H27H_2 108.5
C275_2 C274_2 H27H_2 108.5
H27G_2 C274_2 H27H_2 107.5
C276_2 C275_2 C274_2 113.2(10)
C276_2 C275_2 H27I_2 108.9
C274_2 C275_2 H27I_2 108.9
C276_2 C275_2 H27J_2 108.9
C274_2 C275_2 H27J_2 108.9
H27I_2 C275_2 H27J_2 107.8
C275_2 C276_2 H27K_2 109.5
C275_2 C276_2 H27L_2 109.5
H27K_2 C276_2 H27L_2 109.5
C275_2 C276_2 H27M_2 109.5
H27K_2 C276_2 H27M_2 109.5
H27L_2 C276_2 H27M_2 109.5
C34_2 S34_2 C341_2 103.8(5)
C342_2 C341_2 S34_2 115.2(7)
C342_2 C341_2 H34A_2 108.5
S34_2 C341_2 H34A_2 108.5
C342_2 C341_2 H34B_2 108.5
S34_2 C341_2 H34B_2 108.5
H34A_2 C341_2 H34B_2 107.5
C341_2 C342_2 C343_2 115.1(9)
C341_2 C342_2 H34C_2 108.5
C343_2 C342_2 H34C_2 108.5
C341_2 C342_2 H34D_2 108.5
C343_2 C342_2 H34D_2 108.5
H34C_2 C342_2 H34D_2 107.5
C342_2 C343_2 C344_2 115.3(10)
C342_2 C343_2 H34E_2 108.5
C344_2 C343_2 H34E_2 108.5
C342_2 C343_2 H34F_2 108.5
C344_2 C343_2 H34F_2 108.5
H34E_2 C343_2 H34F_2 107.5
C345_2 C344_2 C343_2 111.6(10)
C345_2 C344_2 H34G_2 109.3
C343_2 C344_2 H34G_2 109.3
C345_2 C344_2 H34H_2 109.3
C343_2 C344_2 H34H_2 109.3
H34G_2 C344_2 H34H_2 108.0
C344_2 C345_2 C346_2 114.0(10)
C344_2 C345_2 H34I_2 108.7
C346_2 C345_2 H34I_2 108.7
C344_2 C345_2 H34J_2 108.7
C346_2 C345_2 H34J_2 108.7
H34I_2 C345_2 H34J_2 107.6
C345_2 C346_2 H34K_2 109.5
C345_2 C346_2 H34L_2 109.5
H34K_2 C346_2 H34L_2 109.5
C345_2 C346_2 H34M_2 109.5
H34K_2 C346_2 H34M_2 109.5
H34L_2 C346_2 H34M_2 109.5
C37_2 S37_2 C371_2 105.6(5)
C372_2 C371_2 S37_2 106.1(7)
C372_2 C371_2 H37A_2 110.5
S37_2 C371_2 H37A_2 110.5
C372_2 C371_2 H37B_2 110.5
S37_2 C371_2 H37B_2 110.5
H37A_2 C371_2 H37B_2 108.7
C371_2 C372_2 C373_2 112.4(9)
C371_2 C372_2 H37C_2 109.1
C373_2 C372_2 H37C_2 109.1
C371_2 C372_2 H37D_2 109.1
C373_2 C372_2 H37D_2 109.1
H37C_2 C372_2 H37D_2 107.9
C374_2 C373_2 C372_2 112.5(9)
C374_2 C373_2 H37E_2 109.1
C372_2 C373_2 H37E_2 109.1
C374_2 C373_2 H37F_2 109.1
C372_2 C373_2 H37F_2 109.1
H37E_2 C373_2 H37F_2 107.8
C375_2 C374_2 C373_2 113.2(9)
C375_2 C374_2 H37G_2 108.9
C373_2 C374_2 H37G_2 108.9
C375_2 C374_2 H37H_2 108.9
C373_2 C374_2 H37H_2 108.9
H37G_2 C374_2 H37H_2 107.8
C374_2 C375_2 C376_2 112.7(11)
C374_2 C375_2 H37I_2 109.1
C376_2 C375_2 H37I_2 109.1
C374_2 C375_2 H37J_2 109.1
C376_2 C375_2 H37J_2 109.0
H37I_2 C375_2 H37J_2 107.8
C375_2 C376_2 H37K_2 109.5
C375_2 C376_2 H37L_2 109.5
H37K_2 C376_2 H37L_2 109.5
C375_2 C376_2 H37M_2 109.5
H37K_2 C376_2 H37M_2 109.5
H37L_2 C376_2 H37M_2 109.5

loop_
_geom_bond_atom_site_label_1
_geom_bond_atom_site_label_2
_geom_bond_distance
Pb1_1 N21_1 2.380(9)
Pb1_1 N31_1 2.406(7)
Pb1_1 N1_1 2.409(7)
Pb1_1 N11_1 2.427(8)
N1_1 C2_1 1.347(12)
N1_1 C9_1 1.394(13)
C2_1 N401_1 1.329(12)
C2_1 C3_1 1.471(14)
C3_1 C8_1 1.409(15)
C3_1 C4_1 1.427(15)
C4_1 C5_1 1.392(14)
C4_1 S4_1 1.744(11)
C5_1 C6_1 1.371(15)
C5_1 H5_1 0.9300
C6_1 C7_1 1.424(15)
C6_1 H6_1 0.9300
C7_1 C8_1 1.443(14)
C7_1 S7_1 1.743(12)
C8_1 C9_1 1.447(14)
C9_1 N10_1 1.359(13)
N10_1 C12_1 1.345(13)
N11_1 C19_1 1.368(11)
N11_1 C12_1 1.383(12)
C12_1 C13_1 1.476(15)
C13_1 C14_1 1.398(14)
C13_1 C18_1 1.413(14)
C14_1 C15_1 1.406(15)
C14_1 S14_1 1.748(11)
C15_1 C16_1 1.372(14)
C15_1 H15_1 0.9300
C16_1 C17_1 1.430(14)
C16_1 H16_1 0.9300
C17_1 C18_1 1.407(14)
C17_1 S17_1 1.750(11)
C18_1 C19_1 1.459(14)
C19_1 N20_1 1.361(11)
N20_1 C22_1 1.336(12)
N21_1 C29_1 1.383(12)
N21_1 C22_1 1.391(12)
C22_1 C23_1 1.495(13)
C23_1 C28_1 1.399(14)
C23_1 C24_1 1.413(13)
C24_1 C25_1 1.390(14)
C24_1 S24_1 1.764(11)
C25_1 C26_1 1.406(14)
C25_1 H25_1 0.9300
C26_1 C27_1 1.403(14)
C26_1 H26_1 0.9300
C27_1 C28_1 1.421(13)
C27_1 S27_1 1.746(11)
C28_1 C29_1 1.455(13)
C29_1 N30_1 1.342(12)
N30_1 C32_1 1.385(12)
N31_1 C32_1 1.336(12)
N31_1 C39_1 1.395(12)
C32_1 C33_1 1.463(13)
C33_1 C38_1 1.420(13)
C33_1 C34_1 1.430(14)
C34_1 C35_1 1.367(13)
C34_1 S34_1 1.794(10)
C35_1 C36_1 1.381(14)
C35_1 H35_1 0.9300
C36_1 C37_1 1.394(14)
C36_1 H36_1 0.9300
C37_1 C38_1 1.398(13)
C37_1 S37_1 1.751(11)
C38_1 C39_1 1.473(14)
C39_1 N401_1 1.338(12)
S4_1 C41_1 1.833(11)
C41_1 C42_1 1.512(14)
C41_1 H41A_1 0.9700
C41_1 H41B_1 0.9700
C42_1 C43_1 1.546(13)
C42_1 H42A_1 0.9700
C42_1 H42B_1 0.9700
C43_1 C44_1 1.501(14)
C43_1 H43A_1 0.9700
C43_1 H43B_1 0.9700
C44_1 C45_1 1.498(14)
C44_1 H44A_1 0.9700
C44_1 H44B_1 0.9700
C45_1 C46_1 1.530(16)
C45_1 H45A_1 0.9700
C45_1 H45B_1 0.9700
C46_1 H46A_1 0.9600
C46_1 H46B_1 0.9600
C46_1 H46C_1 0.9600
S7_1 C71_1 1.819(10)
C71_1 C72_1 1.512(16)
C71_1 H71A_1 0.9700
C71_1 H71B_1 0.9700
C72_1 C73_1 1.516(13)
C72_1 H72A_1 0.9700
C72_1 H72B_1 0.9700
C73_1 C74_1 1.528(15)
C73_1 H73A_1 0.9700
C73_1 H73B_1 0.9700
C74_1 C75_1 1.523(14)
C74_1 H74A_1 0.9700
C74_1 H74B_1 0.9700
C75_1 C76_1 1.516(16)
C75_1 H75A_1 0.9700
C75_1 H75B_1 0.9700
C76_1 H76A_1 0.9600
C76_1 H76B_1 0.9600
C76_1 H76C_1 0.9600
S14_1 C141_1 1.902(17)
C141_1 C142_1 1.426(19)
C141_1 H14A_1 0.9700
C141_1 H14B_1 0.9700
C142_1 C143_1 1.61(2)
C142_1 H14C_1 0.9700
C142_1 H14D_1 0.9700
C143_1 C144_1 1.499(18)
C143_1 H14E_1 0.9700
C143_1 H14F_1 0.9700
C144_1 C145_1 1.49(3)
C144_1 C645_1 1.71(4)
C145_1 C645_1 0.64(4)
C145_1 C646_1 1.49(8)
C145_1 C146_1 1.49(3)
C645_1 C646_1 1.28(8)
C645_1 C146_1 1.69(4)
C146_1 C646_1 1.00(7)
S17_1 C171_1 1.794(10)
C171_1 C172_1 1.533(13)
C171_1 H17A_1 0.9700
C171_1 H17B_1 0.9700
C172_1 C173_1 1.536(13)
C172_1 H17C_1 0.9700
C172_1 H17D_1 0.9700
C173_1 C174_1 1.517(13)
C173_1 H17E_1 0.9700
C173_1 H17F_1 0.9700
C174_1 C175_1 1.511(13)
C174_1 H17G_1 0.9700
C174_1 H17H_1 0.9700
C175_1 C176_1 1.521(13)
C175_1 H17I_1 0.9700
C175_1 H17J_1 0.9700
C176_1 H17K_1 0.9600
C176_1 H17L_1 0.9600
C176_1 H17M_1 0.9600
S24_1 C241_1 1.831(10)
C241_1 C242_1 1.531(15)
C241_1 H24A_1 0.9700
C241_1 H24B_1 0.9700
C242_1 C743_1 1.53(5)
C242_1 C243_1 1.64(2)
C243_1 C744_1 1.39(5)
C243_1 C244_1 1.47(3)
C743_1 C744_1 1.48(7)
C743_1 C244_1 1.69(5)
C244_1 C245_1 1.57(3)
C744_1 C245_1 1.80(5)
C245_1 C746_1 1.15(5)
C245_1 C246_1 1.39(3)
C246_1 C746_1 1.43(5)
S27_1 C271_1 1.801(10)
C271_1 C272_1 1.511(15)
C271_1 H27A_1 0.9700
C271_1 H27B_1 0.9700
C272_1 C273_1 1.520(13)
C272_1 H27C_1 0.9700
C272_1 H27D_1 0.9700
C273_1 C274_1 1.511(15)
C273_1 H27E_1 0.9700
C273_1 H27F_1 0.9700
C274_1 C275_1 1.513(12)
C274_1 H27G_1 0.9700
C274_1 H27H_1 0.9700
C275_1 C276_1 1.527(16)
C275_1 H27I_1 0.9700
C275_1 H27J_1 0.9700
C276_1 H27K_1 0.9600
C276_1 H27L_1 0.9600
C276_1 H27M_1 0.9600
S34_1 C341_1 1.813(10)
C341_1 C342_1 1.491(15)
C341_1 H34A_1 0.9700
C341_1 H34B_1 0.9700
C342_1 C343_1 1.554(15)
C342_1 H34C_1 0.9700
C342_1 H34D_1 0.9700
C343_1 C344_1 1.533(14)
C343_1 H34E_1 0.9700
C343_1 H34F_1 0.9700
C344_1 C345_1 1.523(15)
C344_1 H34G_1 0.9700
C344_1 H34H_1 0.9700
C345_1 C346_1 1.527(15)
C345_1 H34I_1 0.9700
C345_1 H34J_1 0.9700
C346_1 H34K_1 0.9600
C346_1 H34L_1 0.9600
C346_1 H34M_1 0.9600
S37_1 C371_1 1.813(10)
C371_1 C372_1 1.519(13)
C371_1 H37A_1 0.9700
C371_1 H37B_1 0.9700
C372_1 C373_1 1.526(13)
C372_1 H37C_1 0.9700
C372_1 H37D_1 0.9700
C373_1 C374_1 1.535(14)
C373_1 H37E_1 0.9700
C373_1 H37F_1 0.9700
C374_1 C375_1 1.519(13)
C374_1 H37G_1 0.9700
C374_1 H37H_1 0.9700
C375_1 C376_1 1.546(14)
C375_1 H37I_1 0.9700
C375_1 H37J_1 0.9700
C376_1 H37K_1 0.9600
C376_1 H37L_1 0.9600
C376_1 H37M_1 0.9600
Pb2_2 N1_2 2.370(7)
Pb2_2 N21_2 2.392(9)
Pb2_2 N31_2 2.393(8)
Pb2_2 N11_2 2.411(9)
N1_2 C2_2 1.348(12)
N1_2 C9_2 1.416(13)
C2_2 N402_2 1.368(12)
C2_2 C3_2 1.463(13)
C3_2 C8_2 1.431(14)
C3_2 C4_2 1.434(14)
C4_2 C5_2 1.407(14)
C4_2 S4_2 1.739(11)
C5_2 C6_2 1.338(15)
C5_2 H5_2 0.9300
C6_2 C7_2 1.418(15)
C6_2 H6_2 0.9300
C7_2 C8_2 1.401(13)
C7_2 S7_2 1.753(11)
C8_2 C9_2 1.457(14)
C9_2 N10_2 1.349(13)
N10_2 C12_2 1.350(13)
N11_2 C12_2 1.378(12)
N11_2 C19_2 1.408(12)
C12_2 C13_2 1.442(14)
C13_2 C18_2 1.422(13)
C13_2 C14_2 1.425(14)
C14_2 C15_2 1.394(14)
C14_2 S14_2 1.750(12)
C15_2 C16_2 1.407(14)
C15_2 H15_2 0.9300
C16_2 C17_2 1.399(14)
C16_2 H16_2 0.9300
C17_2 C18_2 1.394(14)
C17_2 S17_2 1.764(11)
C18_2 C19_2 1.452(14)
C19_2 N20_2 1.326(11)
N20_2 C22_2 1.322(12)
N21_2 C29_2 1.376(12)
N21_2 C22_2 1.382(12)
C22_2 C23_2 1.487(12)
C23_2 C28_2 1.390(14)
C23_2 C24_2 1.427(13)
C24_2 C25_2 1.396(13)
C24_2 S24_2 1.737(11)
C25_2 C26_2 1.378(14)
C25_2 H25_2 0.9300
C26_2 C27_2 1.386(13)
C26_2 H26_2 0.9300
C27_2 C28_2 1.409(13)
C27_2 S27_2 1.762(10)
C28_2 C29_2 1.491(13)
C29_2 N30_2 1.352(13)
N30_2 C32_2 1.318(12)
N31_2 C32_2 1.368(12)
N31_2 C39_2 1.384(12)
C32_2 C33_2 1.458(14)
C33_2 C34_2 1.406(14)
C33_2 C38_2 1.426(13)
C34_2 C35_2 1.403(13)
C34_2 S34_2 1.760(11)
C35_2 C36_2 1.384(13)
C35_2 H35_2 0.9300
C36_2 C37_2 1.408(14)
C36_2 H36_2 0.9300
C37_2 C38_2 1.419(14)
C37_2 S37_2 1.762(11)
C38_2 C39_2 1.455(14)
C39_2 N402_2 1.333(12)
S4_2 C41_2 1.834(10)
C41_2 C42_2 1.523(15)
C41_2 H41A_2 0.9700
C41_2 H41B_2 0.9700
C42_2 C43_2 1.563(13)
C42_2 H42C_2 0.9700
C42_2 H42D_2 0.9700
C43_2 C44_2 1.513(15)
C43_2 H43E_2 0.9700
C43_2 H43F_2 0.9700
C44_2 C45_2 1.539(13)
C44_2 H44G_2 0.9700
C44_2 H44H_2 0.9700
C45_2 C46_2 1.482(16)
C45_2 H45I_2 0.9700
C45_2 H45J_2 0.9700
C46_2 H46K_2 0.9600
C46_2 H46L_2 0.9600
C46_2 H46M_2 0.9600
S7_2 C71_2 1.828(11)
C71_2 C72_2 1.522(15)
C71_2 H71A_2 0.9700
C71_2 H71B_2 0.9700
C72_2 C73_2 1.534(13)
C72_2 H72C_2 0.9700
C72_2 H72D_2 0.9700
C73_2 C74_2 1.516(15)
C73_2 H73E_2 0.9700
C73_2 H73F_2 0.9700
C74_2 C75_2 1.526(13)
C74_2 H74G_2 0.9700
C74_2 H74H_2 0.9700
C75_2 C76_2 1.551(17)
C75_2 H75I_2 0.9700
C75_2 H75J_2 0.9700
C76_2 H76K_2 0.9600
C76_2 H76L_2 0.9600
C76_2 H76M_2 0.9600
S14_2 C141_2 1.841(12)
C141_2 C142_2 1.38(3)
C141_2 C642_2 1.70(3)
C142_2 C143_2 1.51(4)
C142_2 C643_2 1.61(5)
C642_2 C143_2 1.54(4)
C642_2 C643_2 1.85(5)
C143_2 C643_2 0.86(4)
C143_2 C644_2 1.31(5)
C143_2 C144_2 1.55(3)
C643_2 C144_2 1.07(4)
C643_2 C644_2 1.47(6)
C144_2 C644_2 1.13(4)
C144_2 C145_2 1.61(3)
C144_2 C645_2 2.00(7)
C644_2 C645_2 1.47(7)
C644_2 C145_2 1.54(5)
C145_2 C645_2 0.76(6)
C145_2 C646_2 1.15(5)
C145_2 C146_2 1.70(4)
C645_2 C146_2 1.01(6)
C645_2 C646_2 1.42(7)
C146_2 C646_2 1.82(6)
S17_2 C171_2 1.805(11)
C171_2 C172_2 1.531(13)
C171_2 H17A_2 0.9700
C171_2 H17B_2 0.9700
C172_2 C173_2 1.538(14)
C172_2 H17C_2 0.9700
C172_2 H17D_2 0.9700
C173_2 C174_2 1.526(13)
C173_2 H17E_2 0.9700
C173_2 H17F_2 0.9700
C174_2 C175_2 1.504(14)
C174_2 H17G_2 0.9700
C174_2 H17H_2 0.9700
C175_2 C176_2 1.540(14)
C175_2 H17I_2 0.9700
C175_2 H17J_2 0.9700
C176_2 H17K_2 0.9600
C176_2 H17L_2 0.9600
C176_2 H17M_2 0.9600
S24_2 C241_2 1.824(11)
C241_2 C242_2 1.533(15)
C241_2 H24A_2 0.9700
C241_2 H24B_2 0.9700
C242_2 C243_2 1.528(14)
C242_2 H24C_2 0.9700
C242_2 H24D_2 0.9700
C243_2 C244_2 1.476(16)
C243_2 H24E_2 0.9700
C243_2 H24F_2 0.9700
C244_2 C245_2 1.525(16)
C244_2 H24G_2 0.9700
C244_2 H24H_2 0.9700
C245_2 C746_2 1.45(4)
C245_2 C246_2 1.67(3)
C246_2 C746_2 0.65(4)
S27_2 C271_2 1.829(10)
C271_2 C272_2 1.515(14)
C271_2 H27A_2 0.9700
C271_2 H27B_2 0.9700
C272_2 C273_2 1.515(13)
C272_2 H27C_2 0.9700
C272_2 H27D_2 0.9700
C273_2 C274_2 1.504(15)
C273_2 H27E_2 0.9700
C273_2 H27F_2 0.9700
C274_2 C275_2 1.520(13)
C274_2 H27G_2 0.9700
C274_2 H27H_2 0.9700
C275_2 C276_2 1.501(16)
C275_2 H27I_2 0.9700
C275_2 H27J_2 0.9700
C276_2 H27K_2 0.9600
C276_2 H27L_2 0.9600
C276_2 H27M_2 0.9600
S34_2 C341_2 1.814(11)
C341_2 C342_2 1.510(14)
C341_2 H34A_2 0.9700
C341_2 H34B_2 0.9700
C342_2 C343_2 1.518(15)
C342_2 H34C_2 0.9700
C342_2 H34D_2 0.9700
C343_2 C344_2 1.537(14)
C343_2 H34E_2 0.9700
C343_2 H34F_2 0.9700
C344_2 C345_2 1.510(15)
C344_2 H34G_2 0.9700
C344_2 H34H_2 0.9700
C345_2 C346_2 1.538(14)
C345_2 H34I_2 0.9700
C345_2 H34J_2 0.9700
C346_2 H34K_2 0.9600
C346_2 H34L_2 0.9600
C346_2 H34M_2 0.9600
S37_2 C371_2 1.817(10)
C371_2 C372_2 1.508(13)
C371_2 H37A_2 0.9700
C371_2 H37B_2 0.9700
C372_2 C373_2 1.549(13)
C372_2 H37C_2 0.9700
C372_2 H37D_2 0.9700
C373_2 C374_2 1.550(13)
C373_2 H37E_2 0.9700
C373_2 H37F_2 0.9700
C374_2 C375_2 1.498(14)
C374_2 H37G_2 0.9700
C374_2 H37H_2 0.9700
C375_2 C376_2 1.539(15)
C375_2 H37I_2 0.9700
C375_2 H37J_2 0.9700
C376_2 H37K_2 0.9600
C376_2 H37L_2 0.9600
C376_2 H37M_2 0.9600
